data_4509460
loop_
_publ_author_name
'Zhao, Xiao-Qing'
'Zuo, Ya'
'Gao, Dong-Liang'
'Zhao, Bin'
'Shi, Wei'
'Cheng, Peng'

_publ_section_title
;
 Syntheses, Structures, and Luminescence Properties of a Series of
 LnIII&#x2212;BaIIHeterometal-Organic Frameworks
;
_journal_issue 9
_journal_name_full 'Crystal Growth &amp; Design'
_journal_page_first 3948
_journal_paper_doi 10.1021/cg9000818
_journal_volume 9
_journal_year 2009
_chemical_formula_sum 'C70 H108 Ba4 Eu4 N10 O79'
_chemical_formula_weight 3510.91
_chemical_name_systematic
; 
 ? 
;
_space_group_IT_number 2
_symmetry_cell_setting triclinic
_symmetry_space_group_name_Hall '-P 1'
_symmetry_space_group_name_H-M 'P -1'
_atom_sites_solution_hydrogens geom
_atom_sites_solution_primary direct
_atom_sites_solution_secondary difmap
_audit_creation_method SHELXL-97
_cell_angle_alpha 94.763(3)
_cell_angle_beta 102.297(4)
_cell_angle_gamma 90.479(4)
_cell_formula_units_Z 2
_cell_length_a 13.426(3)
_cell_length_b 18.161(4)
_cell_length_c 24.972(5)
_cell_measurement_reflns_used 5525
_cell_measurement_temperature 294(2)
_cell_measurement_theta_max 25.66
_cell_measurement_theta_min 2.25
_cell_volume 5927(2)
_computing_cell_refinement 'Bruker SMART'
_computing_data_collection 'Bruker SMART'
_computing_data_reduction 'Bruker SAINT'
_computing_molecular_graphics 'Bruker SHELXTL'
_computing_publication_material 'Bruker SHELXTL'
_computing_structure_refinement 'SHELXL-97 (Sheldrick, 1997)'
_computing_structure_solution 'SHELXS-97 (Sheldrick, 1990)'
_diffrn_ambient_temperature 294(2)
_diffrn_measured_fraction_theta_full 0.991
_diffrn_measured_fraction_theta_max 0.991
_diffrn_measurement_device_type 'CCD area detector'
_diffrn_measurement_method 'phi and omega scans'
_diffrn_radiation_monochromator graphite
_diffrn_radiation_source 'fine-focus sealed tube'
_diffrn_radiation_type MoK\a
_diffrn_radiation_wavelength 0.71073
_diffrn_reflns_av_R_equivalents 0.0537
_diffrn_reflns_av_sigmaI/netI 0.1358
_diffrn_reflns_limit_h_max 11
_diffrn_reflns_limit_h_min -15
_diffrn_reflns_limit_k_max 21
_diffrn_reflns_limit_k_min -21
_diffrn_reflns_limit_l_max 29
_diffrn_reflns_limit_l_min -29
_diffrn_reflns_number 29462
_diffrn_reflns_theta_full 25.02
_diffrn_reflns_theta_max 25.02
_diffrn_reflns_theta_min 0.84
_exptl_absorpt_coefficient_mu 3.504
_exptl_absorpt_correction_T_max 1.00000
_exptl_absorpt_correction_T_min 0.66843
_exptl_absorpt_correction_type multi-scan
_exptl_absorpt_process_details SADABS
_exptl_crystal_density_diffrn 1.971
_exptl_crystal_density_meas ?
_exptl_crystal_density_method 'not measured'
_exptl_crystal_F_000 3412
_exptl_crystal_size_max 0.14
_exptl_crystal_size_mid 0.12
_exptl_crystal_size_min 0.10
_refine_diff_density_max 2.196
_refine_diff_density_min -1.418
_refine_diff_density_rms 0.224
_refine_ls_extinction_method none
_refine_ls_goodness_of_fit_ref 1.009
_refine_ls_hydrogen_treatment constr
_refine_ls_matrix_type full
_refine_ls_number_parameters 1531
_refine_ls_number_reflns 20711
_refine_ls_number_restraints 72
_refine_ls_restrained_S_all 1.011
_refine_ls_R_factor_all 0.1376
_refine_ls_R_factor_gt 0.0582
_refine_ls_shift/su_max 0.002
_refine_ls_shift/su_mean 0.000
_refine_ls_structure_factor_coef Fsqd
_refine_ls_weighting_details 'calc w=1/[\s^2^(Fo^2^)+(0.0589P)^2^+29.2309P] where P=(Fo^2^+2Fc^2^)/3'
_refine_ls_weighting_scheme calc
_refine_ls_wR_factor_gt 0.1257
_refine_ls_wR_factor_ref 0.1632
_reflns_number_gt 11204
_reflns_number_total 20711
_reflns_threshold_expression >2sigma(I)
_cod_data_source_file cg9000818sup4.cif
_cod_data_source_block 060821b
_cod_depositor_comments
;
The following automatic conversions were performed:

'_symmetry_cell_setting' value 'Triclinic' changed to 'triclinic'
according to /home/saulius/struct/CIF-dictionaries/cif_core.dic
dictionary named 'cif_core.dic' version 2.4.2 from
2011-04-26.

'_exptl_absorpt_correction_type' value 'Multi-Scan'
changed to 'multi-scan' according to
/home/saulius/struct/CIF-dictionaries/cif_core.dic dictionary named
'cif_core.dic' version 2.4.2 from 2011-04-26.

Automatic conversion script
Id: cif_fix_values 1891 2012-01-12 08:04:46Z andrius 

The following automatic conversions were performed:

'_exptl_crystal_density_meas' value 'NONE' was changed to '?' - the
value is perceived as not measured.

Automatic conversion script
Id: cif_fix_values 3008 2015-01-20 13:52:24Z robertas 
;
_cod_original_sg_symbol_H-M P-1
_cod_database_code 4509460

loop_
_symmetry_equiv_pos_as_xyz
'x, y, z'
'-x, -y, -z'

loop_
_atom_site_label
_atom_site_type_symbol
_atom_site_fract_x
_atom_site_fract_y
_atom_site_fract_z
_atom_site_U_iso_or_equiv
_atom_site_adp_type
_atom_site_occupancy
_atom_site_symmetry_multiplicity
_atom_site_calc_flag
_atom_site_refinement_flags
O36 O 0.7970(7) 0.9515(5) 0.6748(4) 0.031(2) Uani 1 1 d .
O14 O 0.6940(8) 0.3290(5) 0.9548(4) 0.040(3) Uani 1 1 d .
Eu1 Eu 0.55748(5) 0.31828(4) 0.87558(3) 0.02309(18) Uani 1 1 d .
Eu2 Eu 1.10529(5) 0.61488(4) 0.87403(3) 0.02301(18) Uani 1 1 d .
Eu3 Eu 0.40474(5) 0.85339(4) 0.62569(3) 0.02146(17) Uani 1 1 d .
Eu4 Eu 0.08097(5) 0.83897(4) 0.38225(3) 0.02180(18) Uani 1 1 d .
Ba1 Ba 0.62556(7) 0.60913(5) 0.90328(3) 0.0287(2) Uani 1 1 d .
Ba2 Ba 0.71307(6) 0.60499(4) 0.74097(3) 0.0249(2) Uani 1 1 d .
Ba3 Ba 0.79337(7) 0.86357(4) 0.76074(3) 0.0256(2) Uani 1 1 d .
Ba4 Ba 0.88796(7) 0.85926(5) 0.60054(3) 0.0271(2) Uani 1 1 d .
O1 O 0.5079(7) 0.3132(5) 0.7737(4) 0.035(2) Uani 1 1 d .
O2 O 0.4089(9) 0.2686(6) 0.6934(4) 0.057(3) Uani 1 1 d .
O3 O 0.3939(13) 0.1460(8) 0.9515(5) 0.109(6) Uani 1 1 d .
O4 O 0.4875(8) 0.2416(5) 0.9358(4) 0.041(3) Uani 1 1 d .
O5 O 0.6409(8) 0.2020(5) 0.8620(4) 0.039(3) Uani 1 1 d .
O6 O 0.7823(9) 0.1376(6) 0.8559(5) 0.058(3) Uani 1 1 d .
O7 O 0.7190(7) 0.5173(5) 0.8276(4) 0.032(2) Uani 1 1 d .
O8 O 0.6176(6) 0.4435(5) 0.8623(3) 0.025(2) Uani 1 1 d .
O9 O 0.8246(7) 0.5808(5) 0.9472(4) 0.037(3) Uani 1 1 d .
O10 O 0.9560(7) 0.6288(5) 0.9168(3) 0.027(2) Uani 1 1 d .
O11 O 1.2046(7) 0.5029(5) 0.8657(4) 0.033(2) Uani 1 1 d .
O12 O 1.2413(8) 0.3846(5) 0.8834(4) 0.046(3) Uani 1 1 d .
O13 O 1.2173(7) 0.6125(5) 0.9664(4) 0.032(2) Uani 1 1 d .
O15 O 0.9771(8) 0.8421(6) 0.8376(4) 0.049(3) Uani 1 1 d .
O16 O 1.0206(7) 0.7224(5) 0.8329(4) 0.034(2) Uani 1 1 d .
O17 O 1.2727(7) 0.6635(5) 0.8617(4) 0.031(2) Uani 1 1 d .
O18 O 1.3811(7) 0.6878(5) 0.8073(4) 0.040(3) Uani 1 1 d .
O19 O 0.9630(7) 0.5637(5) 0.8018(4) 0.036(3) Uani 1 1 d .
O20 O 0.8861(7) 0.5324(5) 0.7144(4) 0.034(2) Uani 1 1 d .
O21 O 0.5490(7) 0.9038(5) 0.6990(3) 0.028(2) Uani 1 1 d .
O22 O 0.6225(7) 0.9358(5) 0.7871(4) 0.033(2) Uani 1 1 d .
O23 O 0.1307(7) 0.7767(6) 0.6920(4) 0.042(3) Uani 1 1 d .
O24 O 0.2415(7) 0.7985(5) 0.6386(4) 0.030(2) Uani 1 1 d .
O25 O 0.4864(7) 0.7458(5) 0.6666(3) 0.029(2) Uani 1 1 d .
O26 O 0.5359(8) 0.6288(5) 0.6612(4) 0.044(3) Uani 1 1 d .
O27 O 0.2331(7) 0.8063(5) 0.4474(4) 0.037(3) Uani 1 1 d .
O28 O 0.2942(7) 0.8574(5) 0.5331(4) 0.032(2) Uani 1 1 d .
O29 O 0.5569(7) 0.8434(5) 0.5826(4) 0.028(2) Uani 1 1 d .
O30 O 0.6883(7) 0.8957(5) 0.5548(4) 0.031(2) Uani 1 1 d .
O31 O 0.2589(8) 1.0793(5) 0.6088(5) 0.049(3) Uani 1 1 d .
O32 O 0.2992(7) 0.9638(5) 0.6315(4) 0.034(2) Uani 1 1 d .
O33 O 0.1505(7) 0.7237(5) 0.3466(4) 0.029(2) Uani 1 1 d .
O34 O 0.2937(8) 0.6690(5) 0.3365(4) 0.042(3) Uani 1 1 d .
O35 O 0.1283(7) 0.9695(4) 0.3698(4) 0.027(2) Uani 1 1 d .
O37 O 0.0101(8) 0.8548(5) 0.2848(4) 0.039(3) Uani 1 1 d .
O38 O -0.0842(8) 0.8142(6) 0.2021(4) 0.045(3) Uani 1 1 d .
O39 O -0.0844(9) 0.6603(6) 0.4516(4) 0.053(3) Uani 1 1 d .
O40 O 0.0120(7) 0.7567(5) 0.4394(4) 0.037(3) Uani 1 1 d .
O41 O 0.5065(8) 0.3966(5) 0.9560(4) 0.041(3) Uani 1 1 d .
O42 O 0.4027(7) 0.3914(5) 0.8450(4) 0.040(3) Uani 1 1 d .
O43 O 0.6471(8) 0.5187(6) 0.9951(4) 0.049(3) Uani 1 1 d .
O44 O 0.4350(8) 0.5391(5) 0.8940(5) 0.052(3) Uani 1 1 d .
O45 O 0.4620(8) 0.6880(6) 0.9499(4) 0.046(3) Uani 1 1 d .
O46 O 0.7104(10) 0.7192(8) 0.9868(6) 0.106(6) Uani 1 1 d .
O47 O 0.5607(7) 0.7484(5) 0.8561(4) 0.039(3) Uani 1 1 d .
O48 O 0.7736(7) 0.6795(5) 0.8502(4) 0.031(2) Uani 1 1 d .
O49 O 0.5324(7) 0.5918(5) 0.7862(4) 0.037(3) Uani 1 1 d .
O50 O 0.6389(10) 0.4753(6) 0.6814(6) 0.083(5) Uani 1 1 d .
O51 O 0.7487(9) 0.6289(5) 0.6341(4) 0.052(3) Uani 1 1 d .
O52 O 0.8693(7) 0.7147(5) 0.7419(4) 0.030(2) Uani 1 1 d .
O53 O 0.7744(9) 0.8371(6) 0.8712(4) 0.051(3) Uani 1 1 d .
O54 O 0.6360(7) 0.7534(4) 0.7591(3) 0.027(2) Uani 1 1 d .
O55 O 0.7345(7) 0.7879(5) 0.6498(4) 0.030(2) Uani 1 1 d .
O56 O 0.9727(7) 0.8660(5) 0.7158(4) 0.035(2) Uani 1 1 d .
O57 O 0.9490(7) 0.7160(5) 0.6433(4) 0.039(3) Uani 1 1 d .
O58 O 0.8024(9) 0.7529(7) 0.5181(5) 0.078(4) Uani 1 1 d .
O59 O 0.8913(9) 0.9278(5) 0.5039(4) 0.052(3) Uani 1 1 d .
O60 O 0.1010(9) 0.9162(5) 0.4770(4) 0.045(3) Uani 1 1 d .
O61 O -0.0667(8) 0.9140(5) 0.3835(5) 0.051(3) Uani 1 1 d .
N1 N 0.4231(9) 0.2189(6) 0.8284(5) 0.032(3) Uani 1 1 d .
N2 N 0.7208(8) 0.3244(5) 0.8395(4) 0.023(3) Uani 1 1 d .
N3 N 1.0413(8) 0.4989(6) 0.9088(4) 0.026(3) Uani 1 1 d .
N4 N 1.1462(9) 0.7394(6) 0.9300(4) 0.027(3) Uani 1 1 d .
N5 N 1.1354(8) 0.6026(5) 0.7763(4) 0.024(3) Uani 1 1 d .
N6 N 0.3744(8) 0.8652(6) 0.7241(4) 0.024(3) Uani 1 1 d .
N7 N 0.3808(8) 0.7331(5) 0.5647(4) 0.023(3) Uani 1 1 d U
N8 N 0.4663(8) 0.9718(6) 0.5916(4) 0.023(3) Uani 1 1 d .
N9 N 0.2256(8) 0.8553(5) 0.3354(4) 0.020(3) Uani 1 1 d .
N10 N -0.0629(8) 0.7498(6) 0.3332(5) 0.028(3) Uani 1 1 d .
C1 C 0.4394(11) 0.2670(9) 0.7438(6) 0.039(4) Uani 1 1 d .
C2 C 0.3949(11) 0.2095(8) 0.7739(6) 0.034(4) Uani 1 1 d .
C3 C 0.3344(12) 0.1515(9) 0.7457(6) 0.046(4) Uani 1 1 d .
H3A H 0.3157 0.1474 0.7075 0.055 Uiso 1 1 calc R
C4 C 0.3028(13) 0.1002(10) 0.7758(8) 0.063(6) Uani 1 1 d .
H4A H 0.2609 0.0603 0.7585 0.075 Uiso 1 1 calc R
C5 C 0.3341(14) 0.1084(10) 0.8333(8) 0.059(5) Uani 1 1 d .
H5A H 0.3154 0.0728 0.8542 0.071 Uiso 1 1 calc R
C6 C 0.3928(12) 0.1693(8) 0.8586(6) 0.034(4) Uani 1 1 d .
C7 C 0.4254(13) 0.1862(9) 0.9201(7) 0.049(5) Uani 1 1 d .
C8 C 0.7281(11) 0.1931(7) 0.8515(6) 0.031(4) Uani 1 1 d .
C9 C 0.7728(11) 0.2630(7) 0.8336(6) 0.028(3) Uani 1 1 d .
C10 C 0.8592(12) 0.2628(8) 0.8110(6) 0.040(4) Uani 1 1 d .
H10A H 0.8952 0.2197 0.8077 0.048 Uiso 1 1 calc R
C11 C 0.8912(11) 0.3293(8) 0.7930(6) 0.037(4) Uani 1 1 d .
H11A H 0.9467 0.3302 0.7763 0.045 Uiso 1 1 calc R
C12 C 0.8377(11) 0.3931(8) 0.8009(5) 0.033(4) Uani 1 1 d .
H12A H 0.8578 0.4382 0.7910 0.039 Uiso 1 1 calc R
C13 C 0.7517(11) 0.3869(7) 0.8246(5) 0.027(3) Uani 1 1 d .
C14 C 0.6903(11) 0.4553(8) 0.8384(5) 0.030(4) Uani 1 1 d .
C15 C 0.9055(11) 0.5767(8) 0.9313(5) 0.029(3) Uani 1 1 d .
C16 C 0.9536(10) 0.5011(7) 0.9284(5) 0.026(3) Uani 1 1 d .
C17 C 0.9122(10) 0.4375(8) 0.9436(6) 0.032(4) Uani 1 1 d .
H17A H 0.8510 0.4388 0.9554 0.038 Uiso 1 1 calc R
C18 C 0.9645(12) 0.3713(8) 0.9405(6) 0.040(4) Uani 1 1 d .
H18A H 0.9406 0.3284 0.9519 0.048 Uiso 1 1 calc R
C19 C 1.0520(12) 0.3713(9) 0.9202(6) 0.042(4) Uani 1 1 d .
H19A H 1.0864 0.3275 0.9167 0.051 Uiso 1 1 calc R
C20 C 1.0892(10) 0.4354(7) 0.9051(5) 0.025(3) Uani 1 1 d .
C21 C 1.1863(11) 0.4407(8) 0.8834(6) 0.034(4) Uani 1 1 d .
C22 C 1.2508(10) 0.6700(7) 0.9984(5) 0.022(3) Uani 1 1 d .
C23 C 1.2177(11) 0.7454(7) 0.9773(5) 0.026(3) Uani 1 1 d .
C24 C 1.2594(13) 0.8133(8) 1.0028(6) 0.043(4) Uani 1 1 d .
H24A H 1.3096 0.8160 1.0350 0.052 Uiso 1 1 calc R
C25 C 1.2241(14) 0.8755(9) 0.9790(7) 0.058(5) Uani 1 1 d .
H25A H 1.2519 0.9213 0.9947 0.069 Uiso 1 1 calc R
C26 C 1.1465(13) 0.8718(8) 0.9310(7) 0.055(5) Uani 1 1 d .
H26A H 1.1211 0.9145 0.9156 0.066 Uiso 1 1 calc R
C27 C 1.1091(10) 0.8028(8) 0.9076(6) 0.029(3) Uani 1 1 d .
C28 C 1.0273(11) 0.7911(9) 0.8550(5) 0.033(4) Uani 1 1 d .
C29 C 1.2996(12) 0.6625(8) 0.8146(6) 0.034(4) Uani 1 1 d .
C30 C 1.2247(10) 0.6229(7) 0.7665(5) 0.022(3) Uani 1 1 d .
C31 C 1.2471(11) 0.6128(8) 0.7149(6) 0.034(4) Uani 1 1 d .
H31A H 1.3103 0.6277 0.7094 0.041 Uiso 1 1 calc R
C32 C 1.1731(13) 0.5796(9) 0.6709(7) 0.051(5) Uani 1 1 d .
H32A H 1.1856 0.5721 0.6357 0.061 Uiso 1 1 calc R
C33 C 1.0798(12) 0.5580(8) 0.6821(6) 0.041(4) Uani 1 1 d .
H33A H 1.0295 0.5347 0.6543 0.049 Uiso 1 1 calc R
C34 C 1.0629(10) 0.5718(7) 0.7350(5) 0.024(3) Uani 1 1 d .
C35 C 0.9643(11) 0.5543(8) 0.7518(6) 0.029(3) Uani 1 1 d .
C36 C 0.5465(11) 0.9148(7) 0.7498(6) 0.027(3) Uani 1 1 d .
C37 C 0.4462(10) 0.8980(7) 0.7659(5) 0.025(3) Uani 1 1 d .
C38 C 0.4276(12) 0.9094(9) 0.8180(6) 0.041(4) Uani 1 1 d .
H38A H 0.4777 0.9314 0.8466 0.050 Uiso 1 1 calc R
C39 C 0.3345(14) 0.8882(9) 0.8276(7) 0.055(5) Uani 1 1 d .
H39A H 0.3204 0.8975 0.8624 0.066 Uiso 1 1 calc R
C40 C 0.2622(12) 0.8530(9) 0.7848(6) 0.043(4) Uani 1 1 d .
H40A H 0.1996 0.8375 0.7908 0.052 Uiso 1 1 calc R
C41 C 0.2846(10) 0.8412(7) 0.7331(5) 0.023(3) Uani 1 1 d .
C42 C 0.2139(11) 0.8039(7) 0.6844(6) 0.029(3) Uani 1 1 d .
C43 C 0.4878(11) 0.6816(7) 0.6418(6) 0.029(3) Uani 1 1 d .
C44 C 0.4233(10) 0.6710(7) 0.5820(5) 0.025(3) Uani 1 1 d .
C45 C 0.4148(13) 0.6058(8) 0.5496(6) 0.047(5) Uani 1 1 d .
H45A H 0.4454 0.5635 0.5634 0.056 Uiso 1 1 calc R
C46 C 0.3603(15) 0.6040(9) 0.4968(6) 0.059(5) Uani 1 1 d .
H46A H 0.3541 0.5606 0.4737 0.071 Uiso 1 1 calc R
C47 C 0.3147(12) 0.6669(8) 0.4780(6) 0.042(4) Uani 1 1 d .
H47A H 0.2769 0.6666 0.4421 0.051 Uiso 1 1 calc R
C48 C 0.3259(10) 0.7305(8) 0.5132(5) 0.029(3) Uani 1 1 d .
C49 C 0.2797(10) 0.8042(8) 0.4960(6) 0.026(3) Uani 1 1 d .
C50 C 0.6058(11) 0.8973(8) 0.5700(5) 0.024(3) Uani 1 1 d .
C51 C 0.5543(10) 0.9726(7) 0.5734(5) 0.020(3) Uani 1 1 d U
C52 C 0.5947(10) 1.0381(8) 0.5598(5) 0.029(3) Uani 1 1 d .
H52A H 0.6561 1.0385 0.5483 0.035 Uiso 1 1 calc R
C53 C 0.5397(11) 1.1039(8) 0.5640(6) 0.035(4) Uani 1 1 d .
H53A H 0.5645 1.1483 0.5552 0.042 Uiso 1 1 calc R
C54 C 0.4507(11) 1.1012(7) 0.5810(6) 0.029(3) Uani 1 1 d .
H54A H 0.4141 1.1440 0.5840 0.035 Uiso 1 1 calc R
C55 C 0.4133(11) 1.0345(8) 0.5942(5) 0.032(4) Uani 1 1 d .
C56 C 0.3153(11) 1.0258(8) 0.6134(6) 0.033(4) Uani 1 1 d .
C57 C 0.2391(11) 0.7237(7) 0.3361(5) 0.029(3) Uani 1 1 d .
C58 C 0.2778(10) 0.7960(7) 0.3200(6) 0.029(3) Uani 1 1 d .
C59 C 0.3557(10) 0.8020(8) 0.2929(5) 0.030(3) Uani 1 1 d U
H59A H 0.3919 0.7607 0.2846 0.036 Uiso 1 1 calc R
C60 C 0.3796(11) 0.8708(8) 0.2781(6) 0.035(4) Uani 1 1 d .
H60A H 0.4306 0.8760 0.2586 0.042 Uiso 1 1 calc R
C61 C 0.3274(10) 0.9310(8) 0.2926(6) 0.031(4) Uani 1 1 d .
H61A H 0.3429 0.9775 0.2830 0.038 Uiso 1 1 calc R
C62 C 0.2504(10) 0.9225(7) 0.3219(5) 0.023(3) Uani 1 1 d .
C63 C 0.1898(10) 0.9861(7) 0.3398(5) 0.025(3) Uani 1 1 d .
C64 C -0.0532(12) 0.8098(8) 0.2526(6) 0.035(4) Uani 1 1 d .
C65 C -0.0947(10) 0.7476(7) 0.2787(5) 0.028(3) Uani 1 1 d .
C66 C -0.1575(11) 0.6886(9) 0.2495(6) 0.039(4) Uani 1 1 d .
H66A H -0.1787 0.6865 0.2114 0.047 Uiso 1 1 calc R
C67 C -0.1865(14) 0.6349(10) 0.2780(7) 0.056(5) Uani 1 1 d .
H67A H -0.2272 0.5953 0.2592 0.067 Uiso 1 1 calc R
C68 C -0.1571(13) 0.6378(9) 0.3339(7) 0.053(5) Uani 1 1 d .
H68A H -0.1787 0.6014 0.3533 0.063 Uiso 1 1 calc R
C69 C -0.0948(11) 0.6958(8) 0.3609(6) 0.033(4) Uani 1 1 d .
C70 C -0.0546(12) 0.7046(8) 0.4234(6) 0.036(4) Uani 1 1 d .
O64 O 0.4046(15) 0.1364(9) 0.0623(7) 0.135(6) Uani 1 1 d U
O65 O 0.0931(10) 0.2296(7) 0.0323(6) 0.087(4) Uani 1 1 d .
O66 O 0.5592(9) 0.5453(6) 0.2567(4) 0.054(3) Uani 1 1 d .
O67 O 0.5919(12) 0.5502(8) 0.3717(6) 0.100(5) Uani 1 1 d U
O69 O 0.7808(11) 0.5394(7) 0.4488(5) 0.081(4) Uani 1 1 d .
O70 O 0.6487(12) 0.5848(8) 0.5271(6) 0.100(5) Uani 1 1 d .
O71 O 0.0964(13) 0.5405(9) 0.4722(7) 0.113(6) Uani 1 1 d U
O72 O 0.1129(10) 0.5789(6) 0.3738(5) 0.065(4) Uani 1 1 d .
O73 O 0.5028(10) 0.6957(7) 0.3893(5) 0.069(4) Uani 1 1 d .
O74 O 0.5938(9) 0.7262(6) 0.5003(5) 0.057(3) Uani 1 1 d .
O75 O 0.9392(9) 0.9956(6) 0.2569(5) 0.057(3) Uani 1 1 d .
O76 O 0.9299(11) 0.9378(8) 0.1491(6) 0.097(5) Uani 1 1 d .
O77 O 0.3474(19) 0.9713(12) 0.1136(8) 0.060(6) Uani 0.50 1 d PU
O78 O 0.0312(18) 0.3904(11) 0.4421(8) 0.053(6) Uani 0.50 1 d PU
O79 O 0.486(2) 0.9982(12) 0.0553(9) 0.063(7) Uani 0.50 1 d PU
O80 O 0.7884(16) 0.9386(11) 0.0529(8) 0.046(6) Uani 0.50 1 d PU
O81 O 0.9651(18) 0.1533(13) 0.9394(9) 0.065(7) Uani 0.50 1 d PU
O82 O 0.878(3) 0.9635(17) 0.9573(13) 0.110(11) Uani 0.50 1 d PU
O68 O 0.8636(9) 1.0018(6) 0.8170(5) 0.070(4) Uani 1 1 d .
O62 O 1.0885(8) 0.9407(6) 0.6363(5) 0.064(4) Uani 1 1 d .
O63 O 1.0513(8) 0.7955(6) 0.5550(4) 0.054(3) Uani 1 1 d .

loop_
_atom_site_aniso_label
_atom_site_aniso_U_11
_atom_site_aniso_U_22
_atom_site_aniso_U_33
_atom_site_aniso_U_23
_atom_site_aniso_U_13
_atom_site_aniso_U_12
O36 0.042(6) 0.024(6) 0.029(6) 0.010(4) 0.009(5) 0.014(5)
O14 0.052(7) 0.054(7) 0.009(5) -0.001(5) -0.005(5) 0.007(6)
Eu1 0.0261(4) 0.0228(4) 0.0186(4) -0.0004(3) 0.0017(3) 0.0029(3)
Eu2 0.0213(4) 0.0273(4) 0.0184(4) -0.0005(3) 0.0006(3) 0.0021(3)
Eu3 0.0216(4) 0.0217(4) 0.0194(4) 0.0001(3) 0.0011(3) 0.0039(3)
Eu4 0.0244(4) 0.0203(4) 0.0193(4) 0.0002(3) 0.0021(3) 0.0026(3)
Ba1 0.0276(5) 0.0315(5) 0.0276(5) 0.0003(4) 0.0078(4) 0.0034(4)
Ba2 0.0289(5) 0.0210(5) 0.0247(5) 0.0024(4) 0.0051(4) 0.0035(4)
Ba3 0.0299(5) 0.0214(5) 0.0250(5) 0.0014(4) 0.0050(4) 0.0034(4)
Ba4 0.0291(5) 0.0278(5) 0.0248(5) 0.0006(4) 0.0068(4) 0.0058(4)
O1 0.036(6) 0.043(6) 0.024(5) -0.003(5) 0.003(5) 0.001(5)
O2 0.064(8) 0.084(9) 0.013(6) -0.008(5) -0.007(6) -0.009(7)
O3 0.176(17) 0.105(12) 0.052(9) 0.018(8) 0.034(10) -0.087(12)
O4 0.056(7) 0.031(6) 0.038(6) -0.005(5) 0.019(6) -0.015(5)
O5 0.044(7) 0.026(6) 0.047(7) 0.000(5) 0.011(6) 0.007(5)
O6 0.053(8) 0.041(7) 0.078(9) -0.003(6) 0.010(7) 0.031(6)
O7 0.040(6) 0.024(6) 0.034(6) 0.006(4) 0.014(5) 0.000(5)
O8 0.018(5) 0.031(6) 0.029(5) 0.003(4) 0.013(4) 0.010(4)
O9 0.024(6) 0.053(7) 0.035(6) 0.009(5) 0.007(5) 0.011(5)
O10 0.030(6) 0.026(6) 0.025(5) 0.004(4) 0.003(5) 0.010(5)
O11 0.035(6) 0.030(6) 0.038(6) 0.004(5) 0.018(5) 0.008(5)
O12 0.042(7) 0.033(6) 0.066(8) 0.005(5) 0.013(6) 0.018(5)
O13 0.040(6) 0.035(6) 0.020(5) 0.002(4) 0.000(5) 0.001(5)
O15 0.054(8) 0.039(7) 0.041(7) 0.009(5) -0.021(6) 0.016(6)
O16 0.028(6) 0.043(7) 0.026(5) 0.007(5) -0.006(5) 0.013(5)
O17 0.025(6) 0.033(6) 0.033(6) -0.003(4) 0.007(5) 0.002(4)
O18 0.031(6) 0.040(6) 0.051(7) 0.000(5) 0.015(6) -0.008(5)
O19 0.038(6) 0.051(7) 0.020(6) -0.003(5) 0.010(5) -0.008(5)
O20 0.024(6) 0.042(6) 0.032(6) -0.006(5) -0.001(5) 0.006(5)
O21 0.030(6) 0.032(6) 0.017(5) -0.003(4) -0.002(4) -0.008(4)
O22 0.033(6) 0.039(6) 0.026(6) -0.004(5) 0.004(5) 0.005(5)
O23 0.028(6) 0.051(7) 0.047(7) 0.005(5) 0.010(5) -0.001(5)
O24 0.024(6) 0.036(6) 0.023(5) -0.007(4) -0.004(5) 0.000(4)
O25 0.036(6) 0.021(5) 0.022(5) -0.003(4) -0.010(5) 0.015(4)
O26 0.058(8) 0.031(6) 0.035(6) 0.007(5) -0.011(6) 0.016(5)
O27 0.030(6) 0.052(7) 0.024(6) 0.010(5) -0.008(5) 0.011(5)
O28 0.038(6) 0.034(6) 0.018(5) -0.005(4) -0.007(5) 0.012(5)
O29 0.019(5) 0.026(6) 0.040(6) -0.002(4) 0.009(5) 0.009(4)
O30 0.027(6) 0.039(6) 0.030(6) 0.005(5) 0.009(5) 0.009(5)
O31 0.033(7) 0.037(7) 0.082(9) 0.010(6) 0.023(6) 0.015(5)
O32 0.041(6) 0.026(6) 0.038(6) 0.008(5) 0.018(5) 0.006(5)
O33 0.036(6) 0.024(5) 0.027(5) -0.007(4) 0.008(5) 0.002(5)
O34 0.049(7) 0.018(6) 0.059(7) -0.002(5) 0.011(6) 0.006(5)
O35 0.037(6) 0.020(5) 0.028(5) 0.000(4) 0.012(5) 0.007(4)
O37 0.035(6) 0.041(6) 0.036(6) 0.005(5) -0.007(5) -0.004(5)
O38 0.043(7) 0.060(7) 0.024(6) 0.008(5) -0.011(5) -0.001(6)
O39 0.077(9) 0.042(7) 0.041(7) 0.008(5) 0.016(6) -0.031(6)
O40 0.039(6) 0.043(7) 0.025(6) 0.000(5) 0.003(5) -0.014(5)
O41 0.049(7) 0.044(7) 0.031(6) -0.003(5) 0.011(5) 0.006(5)
O42 0.034(6) 0.043(6) 0.039(6) -0.001(5) 0.001(5) 0.016(5)
O43 0.058(8) 0.057(7) 0.029(6) 0.001(5) 0.005(6) 0.008(6)
O44 0.047(7) 0.031(6) 0.078(8) 0.000(6) 0.015(7) 0.005(5)
O45 0.052(7) 0.053(7) 0.031(6) -0.005(5) 0.011(6) 0.010(6)
O46 0.053(9) 0.132(13) 0.111(12) -0.078(10) 0.004(9) 0.016(9)
O47 0.038(6) 0.034(6) 0.044(6) 0.010(5) 0.007(5) 0.003(5)
O48 0.026(6) 0.034(6) 0.033(6) 0.002(4) 0.003(5) -0.004(4)
O49 0.026(6) 0.044(6) 0.040(6) 0.005(5) 0.005(5) 0.004(5)
O50 0.071(9) 0.033(7) 0.127(12) -0.030(7) -0.004(9) 0.008(6)
O51 0.067(8) 0.040(7) 0.045(7) -0.004(5) 0.009(6) -0.002(6)
O52 0.028(6) 0.020(5) 0.037(6) 0.001(4) 0.000(5) -0.001(4)
O53 0.071(8) 0.050(7) 0.030(6) -0.001(5) 0.007(6) -0.005(6)
O54 0.030(6) 0.018(5) 0.027(5) 0.002(4) -0.005(5) -0.003(4)
O55 0.024(6) 0.037(6) 0.028(5) 0.001(4) 0.004(5) -0.001(4)
O56 0.036(6) 0.045(6) 0.023(5) 0.001(5) 0.006(5) -0.002(5)
O57 0.033(6) 0.048(7) 0.037(6) 0.011(5) 0.005(5) 0.007(5)
O58 0.060(9) 0.087(10) 0.077(9) -0.045(8) 0.010(8) -0.014(7)
O59 0.079(9) 0.035(6) 0.048(7) 0.012(5) 0.020(7) 0.014(6)
O60 0.082(9) 0.020(6) 0.038(6) -0.003(5) 0.022(6) 0.015(5)
O61 0.035(7) 0.042(7) 0.076(8) 0.007(6) 0.013(6) 0.010(5)
N1 0.027(7) 0.035(8) 0.036(8) -0.003(6) 0.012(6) 0.006(6)
N2 0.033(7) 0.009(6) 0.026(6) -0.004(5) 0.006(6) -0.001(5)
N3 0.027(7) 0.025(7) 0.020(6) -0.007(5) -0.003(6) 0.003(5)
N4 0.033(7) 0.018(6) 0.022(6) -0.002(5) -0.008(6) 0.000(5)
N5 0.029(7) 0.021(6) 0.019(6) -0.005(5) 0.004(5) 0.004(5)
N6 0.028(7) 0.020(6) 0.025(6) 0.002(5) 0.010(6) 0.006(5)
N7 0.023(6) 0.021(5) 0.020(5) 0.008(4) -0.006(5) 0.002(4)
N8 0.021(7) 0.033(7) 0.012(6) 0.000(5) -0.001(5) 0.003(5)
N9 0.027(7) 0.015(6) 0.018(6) 0.000(5) 0.002(5) 0.004(5)
N10 0.018(7) 0.033(7) 0.029(7) -0.001(5) -0.001(6) 0.003(5)
C1 0.016(8) 0.056(11) 0.036(10) -0.012(8) -0.007(7) 0.015(8)
C2 0.020(8) 0.046(10) 0.031(9) -0.007(7) -0.002(7) 0.004(7)
C3 0.050(11) 0.050(11) 0.030(9) -0.007(8) -0.002(8) -0.010(9)
C4 0.045(12) 0.054(13) 0.075(14) -0.025(11) -0.008(11) -0.019(9)
C5 0.061(13) 0.056(13) 0.058(13) -0.004(10) 0.013(11) -0.011(10)
C6 0.042(10) 0.028(9) 0.032(9) -0.001(7) 0.010(8) -0.005(7)
C7 0.052(12) 0.040(11) 0.048(11) 0.001(9) -0.005(9) -0.006(9)
C8 0.030(9) 0.017(8) 0.039(9) -0.007(7) 0.001(8) -0.002(7)
C9 0.028(9) 0.023(8) 0.032(8) -0.006(6) 0.006(7) 0.013(7)
C10 0.043(10) 0.039(10) 0.037(9) -0.002(7) 0.006(8) 0.007(8)
C11 0.024(9) 0.049(10) 0.039(9) -0.006(8) 0.011(8) 0.019(8)
C12 0.036(9) 0.042(10) 0.018(8) 0.005(7) 0.000(7) 0.000(7)
C13 0.042(9) 0.025(8) 0.013(7) 0.003(6) -0.001(7) 0.007(7)
C14 0.025(9) 0.038(10) 0.021(8) 0.003(7) -0.008(7) 0.010(7)
C15 0.023(9) 0.039(10) 0.019(8) -0.005(7) -0.007(7) 0.003(7)
C16 0.023(8) 0.033(9) 0.019(7) 0.000(6) -0.006(6) 0.005(7)
C17 0.015(8) 0.037(9) 0.043(9) 0.010(7) 0.002(7) -0.005(7)
C18 0.041(10) 0.040(10) 0.035(9) 0.013(7) -0.006(8) 0.003(8)
C19 0.031(10) 0.057(11) 0.036(10) 0.003(8) -0.001(8) 0.022(8)
C20 0.019(8) 0.025(8) 0.027(8) 0.000(6) 0.000(6) -0.001(6)
C21 0.035(10) 0.039(10) 0.027(9) -0.007(7) 0.006(7) -0.005(8)
C22 0.025(8) 0.028(8) 0.016(7) 0.007(6) 0.006(6) 0.002(6)
C23 0.039(9) 0.018(8) 0.023(8) 0.004(6) 0.006(7) 0.008(7)
C24 0.064(12) 0.028(9) 0.028(9) -0.008(7) -0.009(8) -0.001(8)
C25 0.081(14) 0.030(10) 0.044(11) -0.009(8) -0.025(10) 0.000(9)
C26 0.069(13) 0.028(10) 0.050(11) -0.003(8) -0.024(10) 0.007(9)
C27 0.015(8) 0.036(9) 0.036(9) 0.002(7) 0.007(7) 0.000(7)
C28 0.030(9) 0.050(11) 0.016(8) 0.001(7) 0.001(7) 0.009(8)
C29 0.038(10) 0.024(8) 0.040(10) 0.007(7) 0.008(8) 0.002(7)
C30 0.018(8) 0.022(8) 0.028(8) 0.008(6) 0.006(6) -0.006(6)
C31 0.032(9) 0.041(10) 0.031(9) 0.004(7) 0.007(7) -0.008(7)
C32 0.061(13) 0.062(12) 0.034(10) -0.006(8) 0.021(9) -0.003(10)
C33 0.045(11) 0.056(11) 0.018(8) -0.007(7) 0.001(8) 0.003(8)
C34 0.026(8) 0.017(7) 0.024(8) -0.002(6) -0.004(7) 0.000(6)
C35 0.021(8) 0.038(9) 0.024(8) 0.006(7) -0.007(7) 0.000(7)
C36 0.041(10) 0.011(7) 0.025(8) -0.002(6) -0.001(8) 0.003(7)
C37 0.029(8) 0.030(8) 0.013(7) -0.004(6) -0.002(6) 0.005(7)
C38 0.030(9) 0.065(12) 0.026(9) -0.005(8) 0.003(8) 0.006(8)
C39 0.067(13) 0.072(13) 0.031(10) -0.005(9) 0.026(10) -0.003(10)
C40 0.033(10) 0.062(12) 0.032(9) 0.001(8) 0.002(8) 0.009(8)
C41 0.021(8) 0.041(9) 0.009(7) 0.004(6) 0.003(6) 0.000(7)
C42 0.030(9) 0.019(8) 0.033(9) -0.002(6) 0.000(7) 0.001(7)
C43 0.028(9) 0.019(8) 0.039(9) 0.014(7) 0.003(7) 0.002(7)
C44 0.018(8) 0.029(8) 0.026(8) 0.007(6) -0.004(6) -0.001(6)
C45 0.071(13) 0.027(9) 0.027(9) -0.010(7) -0.020(9) 0.000(8)
C46 0.096(16) 0.048(11) 0.022(9) -0.010(8) -0.005(10) -0.007(11)
C47 0.054(11) 0.045(10) 0.017(8) 0.004(7) -0.018(8) -0.008(9)
C48 0.025(8) 0.039(9) 0.017(8) -0.002(6) -0.009(7) -0.001(7)
C49 0.022(8) 0.037(9) 0.020(8) 0.006(7) 0.004(7) -0.005(7)
C50 0.024(8) 0.034(9) 0.008(7) -0.003(6) -0.006(6) 0.016(7)
C51 0.020(6) 0.023(6) 0.011(6) -0.001(5) -0.003(5) 0.002(5)
C52 0.022(8) 0.051(10) 0.016(7) 0.011(7) 0.005(6) 0.010(7)
C53 0.032(9) 0.028(9) 0.044(10) 0.001(7) 0.009(8) -0.005(7)
C54 0.030(9) 0.015(8) 0.043(9) 0.008(6) 0.008(7) -0.001(6)
C55 0.026(9) 0.040(10) 0.023(8) -0.009(7) -0.008(7) 0.007(7)
C56 0.038(10) 0.032(9) 0.029(9) -0.004(7) 0.008(8) 0.014(8)
C57 0.036(10) 0.019(8) 0.026(8) -0.011(6) 0.001(7) 0.001(7)
C58 0.023(8) 0.026(8) 0.036(9) -0.004(7) 0.003(7) 0.005(6)
C59 0.029(7) 0.034(7) 0.028(7) -0.003(5) 0.013(6) 0.020(6)
C60 0.041(10) 0.035(9) 0.041(9) 0.009(7) 0.029(8) 0.009(7)
C61 0.024(8) 0.031(9) 0.041(9) -0.002(7) 0.013(7) 0.002(7)
C62 0.021(8) 0.026(8) 0.021(7) -0.001(6) 0.004(6) 0.012(6)
C63 0.028(9) 0.025(8) 0.019(8) 0.005(6) -0.003(7) 0.003(7)
C64 0.037(10) 0.045(10) 0.023(9) 0.009(7) 0.001(8) 0.011(8)
C65 0.025(8) 0.033(9) 0.021(8) -0.004(6) -0.006(7) 0.002(7)
C66 0.029(9) 0.060(11) 0.019(8) -0.008(8) -0.012(7) 0.013(8)
C67 0.057(13) 0.060(13) 0.043(11) 0.005(9) -0.007(10) -0.008(10)
C68 0.049(12) 0.049(11) 0.051(11) 0.006(9) -0.008(9) -0.025(9)
C69 0.029(9) 0.038(9) 0.035(9) -0.002(7) 0.018(7) -0.002(7)
C70 0.044(10) 0.023(9) 0.034(9) -0.007(7) 0.001(8) -0.010(8)
O64 0.167(10) 0.118(9) 0.109(9) 0.000(8) 0.006(8) 0.026(8)
O65 0.076(10) 0.087(11) 0.089(11) -0.016(8) 0.005(9) 0.012(8)
O66 0.060(8) 0.043(7) 0.056(7) 0.012(6) 0.002(6) -0.002(6)
O67 0.108(9) 0.093(8) 0.097(8) 0.015(7) 0.012(7) 0.001(7)
O69 0.090(11) 0.082(10) 0.072(9) 0.011(8) 0.016(8) -0.024(8)
O70 0.114(13) 0.098(12) 0.082(11) 0.013(9) 0.010(10) -0.015(10)
O71 0.112(9) 0.113(9) 0.118(9) 0.025(7) 0.032(8) -0.001(7)
O72 0.094(10) 0.050(8) 0.051(8) -0.002(6) 0.019(7) -0.021(7)
O73 0.067(9) 0.087(10) 0.051(8) 0.010(7) 0.007(7) -0.004(7)
O74 0.057(8) 0.047(7) 0.062(8) -0.010(6) 0.005(7) 0.008(6)
O75 0.059(8) 0.041(7) 0.063(8) -0.003(6) 0.000(7) -0.008(6)
O76 0.081(11) 0.122(13) 0.081(11) 0.014(9) -0.002(9) -0.019(9)
O77 0.091(11) 0.048(9) 0.044(9) -0.001(7) 0.026(8) -0.035(8)
O78 0.078(10) 0.035(9) 0.038(9) 0.006(7) -0.008(8) 0.009(8)
O79 0.088(11) 0.057(10) 0.045(9) 0.011(8) 0.013(8) 0.028(8)
O80 0.044(9) 0.052(9) 0.036(9) 0.011(7) -0.004(7) -0.021(7)
O81 0.056(10) 0.080(10) 0.052(10) -0.017(8) 0.003(8) 0.012(8)
O82 0.120(14) 0.111(13) 0.102(13) 0.002(9) 0.035(9) 0.000(9)
O68 0.049(8) 0.041(7) 0.108(11) -0.027(7) 0.002(8) 0.001(6)
O62 0.046(8) 0.038(7) 0.118(11) 0.023(7) 0.034(8) 0.007(6)
O63 0.044(7) 0.082(9) 0.034(6) -0.005(6) 0.010(6) 0.014(6)

loop_
_atom_type_symbol
_atom_type_description
_atom_type_scat_dispersion_real
_atom_type_scat_dispersion_imag
_atom_type_scat_source
C C 0.0033 0.0016 'International Tables Vol C Tables 4.2.6.8 and 6.1.1.4'
H H 0.0000 0.0000 'International Tables Vol C Tables 4.2.6.8 and 6.1.1.4'
N N 0.0061 0.0033 'International Tables Vol C Tables 4.2.6.8 and 6.1.1.4'
O O 0.0106 0.0060 'International Tables Vol C Tables 4.2.6.8 and 6.1.1.4'
Ba Ba -0.3244 2.2819 'International Tables Vol C Tables 4.2.6.8 and 6.1.1.4'
Eu Eu -0.1578 3.6682 'International Tables Vol C Tables 4.2.6.8 and 6.1.1.4'

loop_
_geom_angle_atom_site_label_1
_geom_angle_atom_site_label_2
_geom_angle_atom_site_label_3
_geom_angle
_geom_angle_site_symmetry_1
_geom_angle_site_symmetry_3
C63 O36 Ba3 147.9(8) 2_676 .
C63 O36 Ba4 101.8(8) 2_676 .
Ba3 O36 Ba4 103.6(3) . .
C22 O14 Eu1 166.5(9) 2_767 .
O14 Eu1 O5 79.9(3) . .
O14 Eu1 O4 80.0(3) . .
O5 Eu1 O4 78.7(3) . .
O14 Eu1 O8 83.7(3) . .
O5 Eu1 O8 127.3(3) . .
O4 Eu1 O8 146.1(3) . .
O14 Eu1 O1 146.5(3) . .
O5 Eu1 O1 86.1(3) . .
O4 Eu1 O1 127.0(3) . .
O8 Eu1 O1 80.9(3) . .
O14 Eu1 O42 133.8(3) . .
O5 Eu1 O42 145.4(3) . .
O4 Eu1 O42 97.5(3) . .
O8 Eu1 O42 73.1(3) . .
O1 Eu1 O42 68.7(3) . .
O14 Eu1 N2 74.0(3) . .
O5 Eu1 N2 63.3(3) . .
O4 Eu1 N2 136.7(3) . .
O8 Eu1 N2 64.1(3) . .
O1 Eu1 N2 72.5(3) . .
O42 Eu1 N2 125.5(3) . .
O14 Eu1 N1 136.2(4) . .
O5 Eu1 N1 70.7(3) . .
O4 Eu1 N1 63.3(4) . .
O8 Eu1 N1 140.1(3) . .
O1 Eu1 N1 63.7(3) . .
O42 Eu1 N1 76.9(3) . .
N2 Eu1 N1 117.2(3) . .
O14 Eu1 O41 68.9(3) . .
O5 Eu1 O41 137.4(3) . .
O4 Eu1 O41 68.1(3) . .
O8 Eu1 O41 78.4(3) . .
O1 Eu1 O41 135.3(3) . .
O42 Eu1 O41 67.5(3) . .
N2 Eu1 O41 129.3(3) . .
N1 Eu1 O41 113.6(3) . .
O19 Eu2 O16 74.7(3) . .
O19 Eu2 O11 91.9(3) . .
O16 Eu2 O11 149.7(3) . .
O19 Eu2 O10 76.2(3) . .
O16 Eu2 O10 76.8(3) . .
O11 Eu2 O10 127.0(3) . .
O19 Eu2 O13 151.0(3) . .
O16 Eu2 O13 127.2(3) . .
O11 Eu2 O13 76.3(3) . .
O10 Eu2 O13 89.7(3) . .
O19 Eu2 O17 127.0(3) . .
O16 Eu2 O17 90.0(3) . .
O11 Eu2 O17 76.4(3) . .
O10 Eu2 O17 149.6(3) . .
O13 Eu2 O17 76.4(3) . .
O19 Eu2 N4 134.9(3) . .
O16 Eu2 N4 63.5(3) . .
O11 Eu2 N4 132.9(3) . .
O10 Eu2 N4 78.6(3) . .
O13 Eu2 N4 63.9(3) . .
O17 Eu2 N4 71.0(3) . .
O19 Eu2 N5 63.6(3) . .
O16 Eu2 N5 76.4(3) . .
O11 Eu2 N5 73.3(3) . .
O10 Eu2 N5 136.1(3) . .
O13 Eu2 N5 134.1(3) . .
O17 Eu2 N5 63.6(3) . .
N4 Eu2 N5 118.0(3) . .
O19 Eu2 N3 73.6(3) . .
O16 Eu2 N3 133.7(3) . .
O11 Eu2 N3 63.6(3) . .
O10 Eu2 N3 63.4(3) . .
O13 Eu2 N3 77.4(3) . .
O17 Eu2 N3 136.2(3) . .
N4 Eu2 N3 125.2(3) . .
N5 Eu2 N3 116.7(3) . .
O25 Eu3 O21 74.7(3) . .
O25 Eu3 O28 127.5(3) . .
O21 Eu3 O28 150.6(3) . .
O25 Eu3 O32 150.1(3) . .
O21 Eu3 O32 94.6(3) . .
O28 Eu3 O32 74.2(3) . .
O25 Eu3 O24 86.4(3) . .
O21 Eu3 O24 126.7(3) . .
O28 Eu3 O24 78.3(3) . .
O32 Eu3 O24 77.8(3) . .
O25 Eu3 O29 78.9(3) . .
O21 Eu3 O29 75.3(3) . .
O28 Eu3 O29 89.3(3) . .
O32 Eu3 O29 126.1(3) . .
O24 Eu3 O29 149.1(3) . .
O25 Eu3 N7 63.7(3) . .
O21 Eu3 N7 131.7(3) . .
O28 Eu3 N7 63.9(3) . .
O32 Eu3 N7 133.7(3) . .
O24 Eu3 N7 75.4(3) . .
O29 Eu3 N7 73.7(3) . .
O25 Eu3 N6 75.9(3) . .
O21 Eu3 N6 63.5(3) . .
O28 Eu3 N6 134.5(3) . .
O32 Eu3 N6 74.4(3) . .
O24 Eu3 N6 63.6(3) . .
O29 Eu3 N6 136.0(3) . .
N7 Eu3 N6 123.4(3) . .
O25 Eu3 N8 135.5(3) . .
O21 Eu3 N8 74.2(3) . .
O28 Eu3 N8 76.5(3) . .
O32 Eu3 N8 63.3(3) . .
O24 Eu3 N8 138.0(3) . .
O29 Eu3 N8 63.0(3) . .
N7 Eu3 N8 120.6(3) . .
N6 Eu3 N8 116.0(3) . .
O61 Eu4 O27 137.6(4) . .
O61 Eu4 O40 87.3(3) . .
O27 Eu4 O40 77.4(3) . .
O61 Eu4 O37 75.7(4) . .
O27 Eu4 O37 144.1(3) . .
O40 Eu4 O37 126.1(3) . .
O61 Eu4 O33 147.5(3) . .
O27 Eu4 O33 70.2(3) . .
O40 Eu4 O33 83.7(3) . .
O37 Eu4 O33 84.7(3) . .
O61 Eu4 N9 129.9(3) . .
O27 Eu4 N9 74.4(3) . .
O40 Eu4 N9 142.8(3) . .
O37 Eu4 N9 71.6(3) . .
O33 Eu4 N9 64.3(3) . .
O61 Eu4 O35 71.9(3) . .
O27 Eu4 O35 100.1(3) . .
O40 Eu4 O35 146.3(3) . .
O37 Eu4 O35 75.0(3) . .
O33 Eu4 O35 127.7(3) . .
N9 Eu4 O35 63.7(3) . .
O61 Eu4 N10 78.6(3) . .
O27 Eu4 N10 125.5(3) . .
O40 Eu4 N10 63.2(3) . .
O37 Eu4 N10 63.4(3) . .
O33 Eu4 N10 69.5(3) . .
N9 Eu4 N10 116.8(3) . .
O35 Eu4 N10 133.6(3) . .
O61 Eu4 O60 69.6(4) . .
O27 Eu4 O60 68.4(3) . .
O40 Eu4 O60 76.0(3) . .
O37 Eu4 O60 137.8(3) . .
O33 Eu4 O60 136.8(3) . .
N9 Eu4 O60 114.3(3) . .
O35 Eu4 O60 72.1(3) . .
N10 Eu4 O60 128.8(4) . .
O9 Ba1 O44 136.7(3) . .
O9 Ba1 O46 69.3(3) . .
O44 Ba1 O46 124.2(4) . .
O9 Ba1 O43 67.4(3) . .
O44 Ba1 O43 73.8(3) . .
O46 Ba1 O43 82.5(4) . .
O9 Ba1 O7 67.6(3) . .
O44 Ba1 O7 103.3(3) . .
O46 Ba1 O7 130.9(3) . .
O43 Ba1 O7 101.3(3) . .
O9 Ba1 O49 124.6(3) . .
O44 Ba1 O49 73.7(3) . .
O46 Ba1 O49 140.5(4) . .
O43 Ba1 O49 136.4(3) . .
O7 Ba1 O49 59.6(3) . .
O9 Ba1 O47 123.1(3) . .
O44 Ba1 O47 100.0(3) . .
O46 Ba1 O47 75.8(4) . .
O43 Ba1 O47 148.7(3) . .
O7 Ba1 O47 110.0(3) . .
O49 Ba1 O47 66.0(3) . .
O9 Ba1 O48 65.9(3) . .
O44 Ba1 O48 149.1(3) . .
O46 Ba1 O48 80.0(4) . .
O43 Ba1 O48 133.3(3) . .
O7 Ba1 O48 61.8(3) . .
O49 Ba1 O48 75.4(3) . .
O47 Ba1 O48 64.8(3) . .
O9 Ba1 O45 132.8(3) . .
O44 Ba1 O45 60.1(3) . .
O46 Ba1 O45 68.8(3) . .
O43 Ba1 O45 86.5(3) . .
O7 Ba1 O45 159.3(3) . .
O49 Ba1 O45 101.7(3) . .
O47 Ba1 O45 64.8(3) . .
O48 Ba1 O45 125.4(3) . .
O9 Ba1 O8 82.9(3) . .
O44 Ba1 O8 65.9(3) . .
O46 Ba1 O8 146.6(4) . .
O43 Ba1 O8 69.6(3) . .
O7 Ba1 O8 44.0(2) . .
O49 Ba1 O8 70.9(2) . .
O47 Ba1 O8 136.9(2) . .
O48 Ba1 O8 105.7(2) . .
O45 Ba1 O8 125.1(3) . .
O50 Ba2 O7 81.3(4) . .
O50 Ba2 O26 69.1(3) . .
O7 Ba2 O26 124.4(3) . .
O50 Ba2 O20 74.3(3) . .
O7 Ba2 O20 90.2(3) . .
O26 Ba2 O20 122.8(3) . .
O50 Ba2 O51 78.3(4) . .
O7 Ba2 O51 151.6(3) . .
O26 Ba2 O51 65.3(3) . .
O20 Ba2 O51 65.3(3) . .
O50 Ba2 O52 137.8(4) . .
O7 Ba2 O52 122.1(3) . .
O26 Ba2 O52 111.0(3) . .
O20 Ba2 O52 71.4(3) . .
O51 Ba2 O52 65.6(3) . .
O50 Ba2 O48 145.1(4) . .
O7 Ba2 O48 64.0(3) . .
O26 Ba2 O48 127.0(3) . .
O20 Ba2 O48 108.3(3) . .
O51 Ba2 O48 135.5(3) . .
O52 Ba2 O48 70.7(3) . .
O50 Ba2 O49 83.4(4) . .
O7 Ba2 O49 61.2(3) . .
O26 Ba2 O49 69.4(3) . .
O20 Ba2 O49 146.2(3) . .
O51 Ba2 O49 134.6(3) . .
O52 Ba2 O49 137.7(3) . .
O48 Ba2 O49 76.5(3) . .
O50 Ba2 O54 136.3(3) . .
O7 Ba2 O54 114.4(3) . .
O26 Ba2 O54 68.7(3) . .
O20 Ba2 O54 141.0(3) . .
O51 Ba2 O54 94.0(3) . .
O52 Ba2 O54 69.8(2) . .
O48 Ba2 O54 62.6(2) . .
O49 Ba2 O54 71.7(3) . .
O36 Ba3 O22 92.2(3) . .
O36 Ba3 O68 77.5(3) . .
O22 Ba3 O68 72.8(3) . .
O36 Ba3 O15 119.3(3) . .
O22 Ba3 O15 124.5(3) . .
O68 Ba3 O15 71.7(3) . .
O36 Ba3 O56 61.3(3) . .
O22 Ba3 O56 149.8(3) . .
O68 Ba3 O56 86.5(3) . .
O15 Ba3 O56 65.8(3) . .
O36 Ba3 O54 123.9(3) . .
O22 Ba3 O54 71.6(3) . .
O68 Ba3 O54 138.7(3) . .
O15 Ba3 O54 113.5(3) . .
O56 Ba3 O54 134.1(3) . .
O36 Ba3 O53 154.4(3) . .
O22 Ba3 O53 69.5(3) . .
O68 Ba3 O53 79.9(4) . .
O15 Ba3 O53 63.4(3) . .
O56 Ba3 O53 129.1(3) . .
O54 Ba3 O53 68.5(3) . .
O36 Ba3 O55 64.6(3) . .
O22 Ba3 O55 109.0(3) . .
O68 Ba3 O55 142.0(3) . .
O15 Ba3 O55 125.2(3) . .
O56 Ba3 O55 74.2(2) . .
O54 Ba3 O55 70.8(2) . .
O53 Ba3 O55 137.4(3) . .
O36 Ba3 O52 113.2(3) . .
O22 Ba3 O52 140.9(3) . .
O68 Ba3 O52 139.3(3) . .
O15 Ba3 O52 69.1(3) . .
O56 Ba3 O52 68.0(3) . .
O54 Ba3 O52 69.6(2) . .
O53 Ba3 O52 91.9(3) . .
O55 Ba3 O52 61.9(2) . .
O58 Ba4 O30 70.3(3) . .
O58 Ba4 O59 76.7(4) . .
O30 Ba4 O59 72.4(3) . .
O58 Ba4 O56 137.2(4) . .
O30 Ba4 O56 124.3(3) . .
O59 Ba4 O56 143.7(3) . .
O58 Ba4 O36 130.7(3) . .
O30 Ba4 O36 67.0(3) . .
O59 Ba4 O36 111.3(3) . .
O56 Ba4 O36 60.6(3) . .
O58 Ba4 O63 72.5(3) . .
O30 Ba4 O63 133.6(3) . .
O59 Ba4 O63 72.8(3) . .
O56 Ba4 O63 101.8(3) . .
O36 Ba4 O63 156.6(3) . .
O58 Ba4 O57 74.1(3) . .
O30 Ba4 O57 124.8(3) . .
O59 Ba4 O57 136.3(3) . .
O56 Ba4 O57 65.0(3) . .
O36 Ba4 O57 112.3(3) . .
O63 Ba4 O57 67.9(3) . .
O58 Ba4 O55 78.2(3) . .
O30 Ba4 O55 66.8(3) . .
O59 Ba4 O55 137.3(3) . .
O56 Ba4 O55 74.1(3) . .
O36 Ba4 O55 63.3(3) . .
O63 Ba4 O55 130.1(3) . .
O57 Ba4 O55 65.6(3) . .
O58 Ba4 O62 136.2(4) . .
O30 Ba4 O62 135.9(3) . .
O59 Ba4 O62 80.7(3) . .
O56 Ba4 O62 65.2(3) . .
O36 Ba4 O62 92.4(3) . .
O63 Ba4 O62 65.1(3) . .
O57 Ba4 O62 98.8(3) . .
O55 Ba4 O62 139.1(3) . .
O58 Ba4 O35 138.6(3) . 2_676
O30 Ba4 O35 73.6(3) . 2_676
O59 Ba4 O35 73.6(3) . 2_676
O56 Ba4 O35 80.8(2) . 2_676
O36 Ba4 O35 43.4(2) . 2_676
O63 Ba4 O35 123.4(3) . 2_676
O57 Ba4 O35 145.8(2) . 2_676
O55 Ba4 O35 105.4(2) . 2_676
O62 Ba4 O35 65.6(3) . 2_676
O58 Ba4 C63 136.2(4) . 2_676
O30 Ba4 C63 66.0(3) . 2_676
O59 Ba4 C63 91.7(3) . 2_676
O56 Ba4 C63 71.6(3) . 2_676
O36 Ba4 C63 21.3(3) . 2_676
O63 Ba4 C63 144.2(3) . 2_676
O57 Ba4 C63 131.6(3) . 2_676
O55 Ba4 C63 83.1(3) . 2_676
O62 Ba4 C63 80.9(3) . 2_676
O35 Ba4 C63 22.4(3) 2_676 2_676
C1 O1 Eu1 123.7(9) . .
C7 O4 Eu1 125.9(10) . .
C8 O5 Eu1 127.3(9) . .
C14 O7 Ba2 142.0(8) . .
C14 O7 Ba1 98.3(8) . .
Ba2 O7 Ba1 103.0(3) . .
C14 O8 Eu1 123.5(9) . .
C14 O8 Ba1 89.4(8) . .
Eu1 O8 Ba1 145.2(3) . .
C15 O9 Ba1 137.1(9) . .
C15 O10 Eu2 126.4(9) . .
C21 O11 Eu2 124.8(9) . .
C22 O13 Eu2 124.4(8) . .
C28 O15 Ba3 137.9(10) . .
C28 O16 Eu2 127.0(8) . .
C29 O17 Eu2 124.2(9) . .
C35 O19 Eu2 125.0(9) . .
C35 O20 Ba2 107.6(8) . .
C36 O21 Eu3 124.8(9) . .
C36 O22 Ba3 107.1(8) . .
C42 O24 Eu3 123.1(8) . .
C43 O25 Eu3 125.7(8) . .
C43 O26 Ba2 138.2(9) . .
C49 O27 Eu4 148.9(9) . .
C49 O28 Eu3 124.6(8) . .
C50 O29 Eu3 125.7(8) . .
C50 O30 Ba4 135.9(8) . .
C56 O32 Eu3 124.9(9) . .
C57 O33 Eu4 120.4(8) . .
C63 O35 Eu4 123.4(8) . .
C63 O35 Ba4 87.3(7) . 2_676
Eu4 O35 Ba4 149.3(4) . 2_676
C64 O37 Eu4 124.6(9) . .
C70 O40 Eu4 127.7(9) . .
Ba2 O48 Ba1 99.2(3) . .
Ba2 O49 Ba1 99.8(3) . .
Ba2 O52 Ba3 110.4(3) . .
Ba3 O54 Ba2 110.2(3) . .
Ba3 O55 Ba4 97.9(3) . .
Ba4 O56 Ba3 101.9(3) . .
C2 N1 C6 119.4(13) . .
C2 N1 Eu1 120.8(10) . .
C6 N1 Eu1 119.0(9) . .
C13 N2 C9 119.9(13) . .
C13 N2 Eu1 120.3(9) . .
C9 N2 Eu1 119.7(9) . .
C20 N3 C16 119.8(12) . .
C20 N3 Eu2 120.5(9) . .
C16 N3 Eu2 119.6(8) . .
C23 N4 C27 118.7(11) . .
C23 N4 Eu2 120.6(8) . .
C27 N4 Eu2 119.7(8) . .
C30 N5 C34 119.6(11) . .
C30 N5 Eu2 120.4(8) . .
C34 N5 Eu2 119.9(9) . .
C41 N6 C37 120.6(11) . .
C41 N6 Eu3 119.1(8) . .
C37 N6 Eu3 120.2(8) . .
C44 N7 C48 117.6(11) . .
C44 N7 Eu3 121.8(8) . .
C48 N7 Eu3 120.5(8) . .
C55 N8 C51 119.7(12) . .
C55 N8 Eu3 120.0(9) . .
C51 N8 Eu3 120.2(8) . .
C62 N9 C58 118.2(11) . .
C62 N9 Eu4 120.8(8) . .
C58 N9 Eu4 120.9(9) . .
C65 N10 C69 119.5(12) . .
C65 N10 Eu4 119.9(9) . .
C69 N10 Eu4 119.6(9) . .
O2 C1 O1 123.4(16) . .
O2 C1 C2 119.9(14) . .
O1 C1 C2 116.7(13) . .
N1 C2 C3 124.0(15) . .
N1 C2 C1 114.6(13) . .
C3 C2 C1 121.3(14) . .
C4 C3 C2 117.4(15) . .
C4 C3 H3A 121.3 . .
C2 C3 H3A 121.3 . .
C3 C4 C5 119.1(15) . .
C3 C4 H4A 120.4 . .
C5 C4 H4A 120.4 . .
C6 C5 C4 119.9(16) . .
C6 C5 H5A 120.1 . .
C4 C5 H5A 120.1 . .
N1 C6 C5 120.1(14) . .
N1 C6 C7 115.5(13) . .
C5 C6 C7 124.4(15) . .
O3 C7 O4 124.9(16) . .
O3 C7 C6 119.9(15) . .
O4 C7 C6 115.2(15) . .
O6 C8 O5 128.9(14) . .
O6 C8 C9 117.6(14) . .
O5 C8 C9 113.4(12) . .
N2 C9 C10 121.7(13) . .
N2 C9 C8 115.1(12) . .
C10 C9 C8 123.2(12) . .
C9 C10 C11 118.9(14) . .
C9 C10 H10A 120.5 . .
C11 C10 H10A 120.5 . .
C12 C11 C10 118.5(14) . .
C12 C11 H11A 120.7 . .
C10 C11 H11A 120.7 . .
C11 C12 C13 117.6(14) . .
C11 C12 H12A 121.2 . .
C13 C12 H12A 121.2 . .
N2 C13 C12 123.2(13) . .
N2 C13 C14 114.8(13) . .
C12 C13 C14 121.9(13) . .
O7 C14 O8 125.7(13) . .
O7 C14 C13 118.0(13) . .
O8 C14 C13 116.2(13) . .
O9 C15 O10 127.9(14) . .
O9 C15 C16 117.6(13) . .
O10 C15 C16 114.5(13) . .
N3 C16 C17 121.0(13) . .
N3 C16 C15 115.3(12) . .
C17 C16 C15 123.6(13) . .
C16 C17 C18 118.6(14) . .
C16 C17 H17A 120.7 . .
C18 C17 H17A 120.7 . .
C19 C18 C17 118.5(15) . .
C19 C18 H18A 120.7 . .
C17 C18 H18A 120.7 . .
C18 C19 C20 120.7(15) . .
C18 C19 H19A 119.7 . .
C20 C19 H19A 119.7 . .
N3 C20 C19 121.3(13) . .
N3 C20 C21 114.5(12) . .
C19 C20 C21 124.1(13) . .
O12 C21 O11 125.5(14) . .
O12 C21 C20 118.4(13) . .
O11 C21 C20 116.1(13) . .
O14 C22 O13 126.3(12) 2_767 .
O14 C22 C23 116.9(12) 2_767 .
O13 C22 C23 116.8(11) . .
N4 C23 C24 122.6(12) . .
N4 C23 C22 113.2(11) . .
C24 C23 C22 124.1(13) . .
C25 C24 C23 117.8(14) . .
C25 C24 H24A 121.1 . .
C23 C24 H24A 121.1 . .
C24 C25 C26 121.3(15) . .
C24 C25 H25A 119.3 . .
C26 C25 H25A 119.3 . .
C27 C26 C25 118.0(14) . .
C27 C26 H26A 121.0 . .
C25 C26 H26A 121.0 . .
N4 C27 C26 121.5(13) . .
N4 C27 C28 115.3(12) . .
C26 C27 C28 123.2(13) . .
O15 C28 O16 126.8(13) . .
O15 C28 C27 120.3(14) . .
O16 C28 C27 112.9(12) . .
O18 C29 O17 125.4(14) . .
O18 C29 C30 119.5(14) . .
O17 C29 C30 115.0(13) . .
N5 C30 C31 122.6(13) . .
N5 C30 C29 116.2(12) . .
C31 C30 C29 121.1(12) . .
C30 C31 C32 119.1(14) . .
C30 C31 H31A 120.4 . .
C32 C31 H31A 120.4 . .
C33 C32 C31 117.5(14) . .
C33 C32 H32A 121.3 . .
C31 C32 H32A 121.3 . .
C34 C33 C32 119.6(14) . .
C34 C33 H33A 120.2 . .
C32 C33 H33A 120.2 . .
N5 C34 C33 121.5(13) . .
N5 C34 C35 113.7(12) . .
C33 C34 C35 124.8(13) . .
O19 C35 O20 123.5(13) . .
O19 C35 C34 117.6(12) . .
O20 C35 C34 118.8(12) . .
O22 C36 O21 123.9(13) . .
O22 C36 C37 118.7(12) . .
O21 C36 C37 117.3(12) . .
N6 C37 C38 120.6(13) . .
N6 C37 C36 113.7(11) . .
C38 C37 C36 125.6(13) . .
C37 C38 C39 119.8(15) . .
C37 C38 H38A 120.1 . .
C39 C38 H38A 120.1 . .
C38 C39 C40 119.3(15) . .
C38 C39 H39A 120.3 . .
C40 C39 H39A 120.3 . .
C39 C40 C41 119.2(15) . .
C39 C40 H40A 120.4 . .
C41 C40 H40A 120.4 . .
N6 C41 C40 120.4(13) . .
N6 C41 C42 115.5(11) . .
C40 C41 C42 124.1(13) . .
O24 C42 O23 124.3(13) . .
O24 C42 C41 118.4(13) . .
O23 C42 C41 117.2(13) . .
O26 C43 O25 125.5(13) . .
O26 C43 C44 118.7(13) . .
O25 C43 C44 115.8(11) . .
N7 C44 C45 123.4(12) . .
N7 C44 C43 112.8(11) . .
C45 C44 C43 123.7(12) . .
C46 C45 C44 118.5(14) . .
C46 C45 H45A 120.8 . .
C44 C45 H45A 120.8 . .
C45 C46 C47 119.4(15) . .
C45 C46 H46A 120.3 . .
C47 C46 H46A 120.3 . .
C46 C47 C48 118.8(13) . .
C46 C47 H47A 120.6 . .
C48 C47 H47A 120.6 . .
N7 C48 C47 122.2(13) . .
N7 C48 C49 114.7(11) . .
C47 C48 C49 123.1(12) . .
O27 C49 O28 126.4(13) . .
O27 C49 C48 117.6(12) . .
O28 C49 C48 116.0(11) . .
O30 C50 O29 127.7(12) . .
O30 C50 C51 117.4(13) . .
O29 C50 C51 114.9(12) . .
N8 C51 C52 121.3(12) . .
N8 C51 C50 115.1(11) . .
C52 C51 C50 123.6(12) . .
C51 C52 C53 118.5(13) . .
C51 C52 H52A 120.8 . .
C53 C52 H52A 120.8 . .
C54 C53 C52 119.0(13) . .
C54 C53 H53A 120.5 . .
C52 C53 H53A 120.5 . .
C53 C54 C55 120.5(13) . .
C53 C54 H54A 119.8 . .
C55 C54 H54A 119.8 . .
N8 C55 C54 121.0(14) . .
N8 C55 C56 114.6(13) . .
C54 C55 C56 124.4(13) . .
O31 C56 O32 127.7(15) . .
O31 C56 C55 115.6(14) . .
O32 C56 C55 116.7(12) . .
O34 C57 O33 124.6(13) . .
O34 C57 C58 118.6(14) . .
O33 C57 C58 116.7(12) . .
N9 C58 C59 122.9(13) . .
N9 C58 C57 112.3(12) . .
C59 C58 C57 124.7(13) . .
C58 C59 C60 118.7(13) . .
C58 C59 H59A 120.6 . .
C60 C59 H59A 120.6 . .
C61 C60 C59 119.3(13) . .
C61 C60 H60A 120.4 . .
C59 C60 H60A 120.4 . .
C60 C61 C62 119.9(13) . .
C60 C61 H61A 120.1 . .
C62 C61 H61A 120.1 . .
N9 C62 C61 120.9(12) . .
N9 C62 C63 116.0(12) . .
C61 C62 C63 123.2(12) . .
O36 C63 O35 125.7(13) 2_676 .
O36 C63 C62 119.5(13) 2_676 .
O35 C63 C62 114.9(11) . .
O36 C63 Ba4 56.9(7) 2_676 2_676
O35 C63 Ba4 70.3(7) . 2_676
C62 C63 Ba4 165.6(9) . 2_676
O38 C64 O37 125.3(14) . .
O38 C64 C65 118.4(14) . .
O37 C64 C65 116.2(12) . .
N10 C65 C66 120.6(13) . .
N10 C65 C64 114.6(12) . .
C66 C65 C64 124.7(13) . .
C67 C66 C65 118.6(14) . .
C67 C66 H66A 120.7 . .
C65 C66 H66A 120.7 . .
C66 C67 C68 121.3(16) . .
C66 C67 H67A 119.3 . .
C68 C67 H67A 119.3 . .
C67 C68 C69 118.3(16) . .
C67 C68 H68A 120.8 . .
C69 C68 H68A 120.8 . .
N10 C69 C68 121.7(14) . .
N10 C69 C70 114.9(12) . .
C68 C69 C70 123.4(14) . .
O39 C70 O40 127.7(14) . .
O39 C70 C69 118.7(13) . .
O40 C70 C69 113.5(13) . .

loop_
_geom_bond_atom_site_label_1
_geom_bond_atom_site_label_2
_geom_bond_distance
_geom_bond_site_symmetry_2
O36 C63 1.241(14) 2_676
O36 Ba3 2.787(9) .
O36 Ba4 2.867(9) .
O14 C22 1.241(14) 2_767
O14 Eu1 2.387(9) .
Eu1 O5 2.431(9) .
Eu1 O4 2.452(9) .
Eu1 O8 2.479(9) .
Eu1 O1 2.483(9) .
Eu1 O42 2.491(9) .
Eu1 N2 2.547(11) .
Eu1 N1 2.566(12) .
Eu1 O41 2.578(9) .
Eu2 O19 2.448(9) .
Eu2 O16 2.457(9) .
Eu2 O11 2.459(9) .
Eu2 O10 2.469(9) .
Eu2 O13 2.474(9) .
Eu2 O17 2.496(9) .
Eu2 N4 2.549(10) .
Eu2 N5 2.550(10) .
Eu2 N3 2.553(11) .
Eu3 O25 2.441(8) .
Eu3 O21 2.474(8) .
Eu3 O28 2.474(8) .
Eu3 O32 2.476(9) .
Eu3 O24 2.494(9) .
Eu3 O29 2.505(9) .
Eu3 N7 2.535(10) .
Eu3 N6 2.568(10) .
Eu3 N8 2.570(11) .
Eu4 O61 2.419(10) .
Eu4 O27 2.436(9) .
Eu4 O40 2.453(9) .
Eu4 O37 2.459(9) .
Eu4 O33 2.475(9) .
Eu4 N9 2.499(11) .
Eu4 O35 2.510(8) .
Eu4 N10 2.543(11) .
Eu4 O60 2.610(9) .
Ba1 O9 2.734(9) .
Ba1 O44 2.804(11) .
Ba1 O46 2.810(12) .
Ba1 O43 2.898(10) .
Ba1 O7 2.906(9) .
Ba1 O49 2.915(9) .
Ba1 O47 2.939(9) .
Ba1 O48 2.950(9) .
Ba1 O45 3.016(10) .
Ba1 O8 3.089(9) .
Ba2 O50 2.739(11) .
Ba2 O7 2.779(9) .
Ba2 O26 2.819(10) .
Ba2 O20 2.852(9) .
Ba2 O51 2.875(11) .
Ba2 O52 2.876(9) .
Ba2 O48 2.891(9) .
Ba2 O49 2.901(10) .
Ba2 O54 2.930(8) .
Ba3 O22 2.822(9) .
Ba3 O68 2.824(11) .
Ba3 O15 2.837(10) .
Ba3 O56 2.867(10) .
Ba3 O54 2.889(8) .
Ba3 O53 2.903(10) .
Ba3 O55 2.933(9) .
Ba3 O52 2.934(9) .
Ba4 O58 2.754(11) .
Ba4 O30 2.788(9) .
Ba4 O59 2.815(10) .
Ba4 O56 2.853(9) .
Ba4 O63 2.886(11) .
Ba4 O57 2.951(9) .
Ba4 O55 2.957(9) .
Ba4 O62 2.988(11) .
Ba4 O35 3.157(8) 2_676
Ba4 C63 3.349(14) 2_676
O1 C1 1.303(16) .
O2 C1 1.241(16) .
O3 C7 1.249(19) .
O4 C7 1.282(18) .
O5 C8 1.263(17) .
O6 C8 1.248(16) .
O7 C14 1.256(16) .
O8 C14 1.274(16) .
O9 C15 1.236(16) .
O10 C15 1.280(16) .
O11 C21 1.287(16) .
O12 C21 1.264(17) .
O13 C22 1.279(15) .
O15 C28 1.205(16) .
O16 C28 1.316(17) .
O17 C29 1.301(16) .
O18 C29 1.238(17) .
O19 C35 1.248(15) .
O20 C35 1.283(15) .
O21 C36 1.276(15) .
O22 C36 1.258(15) .
O23 C42 1.275(16) .
O24 C42 1.272(16) .
O25 C43 1.275(15) .
O26 C43 1.236(15) .
O27 C49 1.247(15) .
O28 C49 1.265(15) .
O29 C50 1.270(16) .
O30 C50 1.245(16) .
O31 C56 1.236(16) .
O32 C56 1.282(16) .
O33 C57 1.272(16) .
O34 C57 1.240(16) .
O35 C63 1.279(15) .
O35 Ba4 3.157(8) 2_676
O37 C64 1.274(17) .
O38 C64 1.251(15) .
O39 C70 1.229(16) .
O40 C70 1.275(16) .
N1 C2 1.329(17) .
N1 C6 1.335(17) .
N2 C13 1.314(16) .
N2 C9 1.335(15) .
N3 C20 1.332(16) .
N3 C16 1.367(17) .
N4 C23 1.349(16) .
N4 C27 1.374(16) .
N5 C30 1.328(16) .
N5 C34 1.339(15) .
N6 C41 1.347(16) .
N6 C37 1.354(16) .
N7 C44 1.331(15) .
N7 C48 1.336(15) .
N8 C55 1.351(17) .
N8 C51 1.353(16) .
N9 C62 1.351(15) .
N9 C58 1.363(16) .
N10 C65 1.333(16) .
N10 C69 1.362(16) .
C1 C2 1.52(2) .
C2 C3 1.37(2) .
C3 C4 1.36(2) .
C3 H3A 0.9300 .
C4 C5 1.40(2) .
C4 H4A 0.9300 .
C5 C6 1.38(2) .
C5 H5A 0.9300 .
C6 C7 1.51(2) .
C8 C9 1.538(19) .
C9 C10 1.39(2) .
C10 C11 1.42(2) .
C10 H10A 0.9300 .
C11 C12 1.390(19) .
C11 H11A 0.9300 .
C12 C13 1.412(19) .
C12 H12A 0.9300 .
C13 C14 1.552(19) .
C15 C16 1.524(19) .
C16 C17 1.393(18) .
C17 C18 1.40(2) .
C17 H17A 0.9300 .
C18 C19 1.37(2) .
C18 H18A 0.9300 .
C19 C20 1.376(19) .
C19 H19A 0.9300 .
C20 C21 1.519(19) .
C22 O14 1.241(14) 2_767
C22 C23 1.543(17) .
C23 C24 1.395(18) .
C24 C25 1.36(2) .
C24 H24A 0.9300 .
C25 C26 1.41(2) .
C25 H25A 0.9300 .
C26 C27 1.380(19) .
C26 H26A 0.9300 .
C27 C28 1.520(18) .
C29 C30 1.517(19) .
C30 C31 1.382(18) .
C31 C32 1.40(2) .
C31 H31A 0.9300 .
C32 C33 1.40(2) .
C32 H32A 0.9300 .
C33 C34 1.390(18) .
C33 H33A 0.9300 .
C34 C35 1.511(19) .
C36 C37 1.520(19) .
C37 C38 1.375(18) .
C38 C39 1.38(2) .
C38 H38A 0.9300 .
C39 C40 1.39(2) .
C39 H39A 0.9300 .
C40 C41 1.389(18) .
C40 H40A 0.9300 .
C41 C42 1.482(18) .
C43 C44 1.555(18) .
C44 C45 1.367(18) .
C45 C46 1.364(19) .
C45 H45A 0.9300 .
C46 C47 1.37(2) .
C46 H46A 0.9300 .
C47 C48 1.379(19) .
C47 H47A 0.9300 .
C48 C49 1.535(19) .
C50 C51 1.542(17) .
C51 C52 1.400(18) .
C52 C53 1.418(19) .
C52 H52A 0.9300 .
C53 C54 1.353(19) .
C53 H53A 0.9300 .
C54 C55 1.398(18) .
C54 H54A 0.9300 .
C55 C56 1.50(2) .
C57 C58 1.523(19) .
C58 C59 1.368(18) .
C59 C60 1.387(18) .
C59 H59A 0.9300 .
C60 C61 1.369(18) .
C60 H60A 0.9300 .
C61 C62 1.402(18) .
C61 H61A 0.9300 .
C62 C63 1.509(18) .
C63 O36 1.241(14) 2_676
C63 Ba4 3.349(14) 2_676
C64 C65 1.509(19) .
C65 C66 1.410(19) .
C66 C67 1.36(2) .
C66 H66A 0.9300 .
C67 C68 1.36(2) .
C67 H67A 0.9300 .
C68 C69 1.37(2) .
C68 H68A 0.9300 .
C69 C70 1.534(19) .

loop_
_geom_torsion_atom_site_label_1
_geom_torsion_atom_site_label_2
_geom_torsion_atom_site_label_3
_geom_torsion_atom_site_label_4
_geom_torsion
_geom_torsion_site_symmetry_1
_geom_torsion_site_symmetry_4
C22 O14 Eu1 O5 -100(4) 2_767 .
C22 O14 Eu1 O4 -20(4) 2_767 .
C22 O14 Eu1 O8 130(4) 2_767 .
C22 O14 Eu1 O1 -167(4) 2_767 .
C22 O14 Eu1 O42 71(4) 2_767 .
C22 O14 Eu1 N2 -165(4) 2_767 .
C22 O14 Eu1 N1 -53(4) 2_767 .
C22 O14 Eu1 O41 50(4) 2_767 .
C63 O36 Ba3 O22 66.2(17) 2_676 .
Ba4 O36 Ba3 O22 -152.5(3) . .
C63 O36 Ba3 O68 -5.7(16) 2_676 .
Ba4 O36 Ba3 O68 135.6(4) . .
C63 O36 Ba3 O15 -66.1(17) 2_676 .
Ba4 O36 Ba3 O15 75.2(4) . .
C63 O36 Ba3 O56 -98.6(17) 2_676 .
Ba4 O36 Ba3 O56 42.7(3) . .
C63 O36 Ba3 O54 135.4(16) 2_676 .
Ba4 O36 Ba3 O54 -83.2(4) . .
C63 O36 Ba3 O53 23(2) 2_676 .
Ba4 O36 Ba3 O53 164.3(6) . .
C63 O36 Ba3 O55 176.2(17) 2_676 .
Ba4 O36 Ba3 O55 -42.5(3) . .
C63 O36 Ba3 O52 -144.3(16) 2_676 .
Ba4 O36 Ba3 O52 -3.0(4) . .
C63 O36 Ba4 O58 -114.5(9) 2_676 .
Ba3 O36 Ba4 O58 85.3(5) . .
C63 O36 Ba4 O30 -82.6(8) 2_676 .
Ba3 O36 Ba4 O30 117.2(4) . .
C63 O36 Ba4 O59 -23.8(9) 2_676 .
Ba3 O36 Ba4 O59 176.0(3) . .
C63 O36 Ba4 O56 116.8(8) 2_676 .
Ba3 O36 Ba4 O56 -43.4(3) . .
C63 O36 Ba4 O63 72.2(11) 2_676 .
Ba3 O36 Ba4 O63 -88.0(7) . .
C63 O36 Ba4 O57 157.7(8) 2_676 .
Ba3 O36 Ba4 O57 -2.5(4) . .
C63 O36 Ba4 O55 -157.2(8) 2_676 .
Ba3 O36 Ba4 O55 42.7(3) . .
C63 O36 Ba4 O62 57.2(8) 2_676 .
Ba3 O36 Ba4 O62 -103.0(3) . .
C63 O36 Ba4 O35 7.5(7) 2_676 2_676
Ba3 O36 Ba4 O35 -152.7(5) . 2_676
Ba3 O36 Ba4 C63 -160.2(9) . 2_676
O14 Eu1 O1 C1 136.8(10) . .
O5 Eu1 O1 C1 71.7(10) . .
O4 Eu1 O1 C1 -0.9(12) . .
O8 Eu1 O1 C1 -159.5(10) . .
O42 Eu1 O1 C1 -84.2(10) . .
N2 Eu1 O1 C1 134.9(11) . .
N1 Eu1 O1 C1 1.4(10) . .
O41 Eu1 O1 C1 -96.4(11) . .
O14 Eu1 O4 C7 -150.3(13) . .
O5 Eu1 O4 C7 -68.7(13) . .
O8 Eu1 O4 C7 147.3(11) . .
O1 Eu1 O4 C7 7.5(14) . .
O42 Eu1 O4 C7 76.4(13) . .
N2 Eu1 O4 C7 -97.0(13) . .
N1 Eu1 O4 C7 5.2(12) . .
O41 Eu1 O4 C7 138.5(13) . .
O14 Eu1 O5 C8 -67.1(12) . .
O4 Eu1 O5 C8 -148.8(12) . .
O8 Eu1 O5 C8 6.8(13) . .
O1 Eu1 O5 C8 82.3(12) . .
O42 Eu1 O5 C8 124.4(11) . .
N2 Eu1 O5 C8 9.9(11) . .
N1 Eu1 O5 C8 145.8(12) . .
O41 Eu1 O5 C8 -110.1(12) . .
O50 Ba2 O7 C14 -10.3(14) . .
O26 Ba2 O7 C14 46.9(15) . .
O20 Ba2 O7 C14 -84.3(15) . .
O51 Ba2 O7 C14 -54.7(17) . .
O52 Ba2 O7 C14 -152.4(14) . .
O48 Ba2 O7 C14 165.4(15) . .
O49 Ba2 O7 C14 77.0(14) . .
O54 Ba2 O7 C14 126.9(14) . .
O50 Ba2 O7 Ba1 -132.6(4) . .
O26 Ba2 O7 Ba1 -75.5(4) . .
O20 Ba2 O7 Ba1 153.3(3) . .
O51 Ba2 O7 Ba1 -177.1(5) . .
O52 Ba2 O7 Ba1 85.3(3) . .
O48 Ba2 O7 Ba1 43.0(3) . .
O49 Ba2 O7 Ba1 -45.4(3) . .
O54 Ba2 O7 Ba1 4.6(4) . .
O9 Ba1 O7 C14 94.9(8) . .
O44 Ba1 O7 C14 -40.5(8) . .
O46 Ba1 O7 C14 125.2(9) . .
O43 Ba1 O7 C14 35.4(8) . .
O49 Ba1 O7 C14 -102.3(8) . .
O47 Ba1 O7 C14 -146.5(7) . .
O48 Ba1 O7 C14 168.7(8) . .
O45 Ba1 O7 C14 -75.2(11) . .
O8 Ba1 O7 C14 -8.7(7) . .
O9 Ba1 O7 Ba2 -116.8(4) . .
O44 Ba1 O7 Ba2 107.8(3) . .
O46 Ba1 O7 Ba2 -86.5(6) . .
O43 Ba1 O7 Ba2 -176.3(3) . .
O49 Ba1 O7 Ba2 46.0(3) . .
O47 Ba1 O7 Ba2 1.8(4) . .
O48 Ba1 O7 Ba2 -43.0(3) . .
O45 Ba1 O7 Ba2 73.1(8) . .
O8 Ba1 O7 Ba2 139.6(5) . .
O14 Eu1 O8 C14 84.3(10) . .
O5 Eu1 O8 C14 12.1(11) . .
O4 Eu1 O8 C14 145.6(9) . .
O1 Eu1 O8 C14 -65.9(9) . .
O42 Eu1 O8 C14 -136.2(10) . .
N2 Eu1 O8 C14 9.0(9) . .
N1 Eu1 O8 C14 -93.1(10) . .
O41 Eu1 O8 C14 154.0(10) . .
O14 Eu1 O8 Ba1 -74.3(6) . .
O5 Eu1 O8 Ba1 -146.5(5) . .
O4 Eu1 O8 Ba1 -12.9(10) . .
O1 Eu1 O8 Ba1 135.6(6) . .
O42 Eu1 O8 Ba1 65.2(6) . .
N2 Eu1 O8 Ba1 -149.5(7) . .
N1 Eu1 O8 Ba1 108.4(7) . .
O41 Eu1 O8 Ba1 -4.5(6) . .
O9 Ba1 O8 C14 -56.4(7) . .
O44 Ba1 O8 C14 154.2(8) . .
O46 Ba1 O8 C14 -89.6(9) . .
O43 Ba1 O8 C14 -124.9(8) . .
O7 Ba1 O8 C14 8.4(7) . .
O49 Ba1 O8 C14 74.0(7) . .
O47 Ba1 O8 C14 75.8(8) . .
O48 Ba1 O8 C14 6.0(7) . .
O45 Ba1 O8 C14 165.1(7) . .
O9 Ba1 O8 Eu1 105.8(6) . .
O44 Ba1 O8 Eu1 -43.5(6) . .
O46 Ba1 O8 Eu1 72.6(9) . .
O43 Ba1 O8 Eu1 37.4(6) . .
O7 Ba1 O8 Eu1 170.7(8) . .
O49 Ba1 O8 Eu1 -123.7(6) . .
O47 Ba1 O8 Eu1 -122.0(6) . .
O48 Ba1 O8 Eu1 168.2(6) . .
O45 Ba1 O8 Eu1 -32.7(7) . .
O44 Ba1 O9 C15 125.6(13) . .
O46 Ba1 O9 C15 -115.9(15) . .
O43 Ba1 O9 C15 153.7(15) . .
O7 Ba1 O9 C15 40.0(14) . .
O49 Ba1 O9 C15 22.0(15) . .
O47 Ba1 O9 C15 -59.9(15) . .
O48 Ba1 O9 C15 -28.0(13) . .
O45 Ba1 O9 C15 -144.8(13) . .
O8 Ba1 O9 C15 82.8(14) . .
O19 Eu2 O10 C15 70.2(10) . .
O16 Eu2 O10 C15 147.3(10) . .
O11 Eu2 O10 C15 -11.6(11) . .
O13 Eu2 O10 C15 -84.2(10) . .
O17 Eu2 O10 C15 -146.1(9) . .
N4 Eu2 O10 C15 -147.5(10) . .
N5 Eu2 O10 C15 93.7(10) . .
N3 Eu2 O10 C15 -8.1(9) . .
O19 Eu2 O11 C21 -74.0(10) . .
O16 Eu2 O11 C21 -136.1(10) . .
O10 Eu2 O11 C21 0.1(12) . .
O13 Eu2 O11 C21 79.2(10) . .
O17 Eu2 O11 C21 158.3(11) . .
N4 Eu2 O11 C21 111.4(10) . .
N5 Eu2 O11 C21 -135.6(11) . .
N3 Eu2 O11 C21 -3.4(10) . .
O19 Eu2 O13 C22 -142.1(10) . .
O16 Eu2 O13 C22 -9.0(12) . .
O11 Eu2 O13 C22 149.6(11) . .
O10 Eu2 O13 C22 -82.1(10) . .
O17 Eu2 O13 C22 70.5(10) . .
N4 Eu2 O13 C22 -4.7(10) . .
N5 Eu2 O13 C22 99.9(11) . .
N3 Eu2 O13 C22 -144.9(11) . .
O36 Ba3 O15 C28 -123.5(15) . .
O22 Ba3 O15 C28 120.4(15) . .
O68 Ba3 O15 C28 173.1(16) . .
O56 Ba3 O15 C28 -92.4(15) . .
O54 Ba3 O15 C28 37.1(16) . .
O53 Ba3 O15 C28 85.5(15) . .
O55 Ba3 O15 C28 -45.4(16) . .
O52 Ba3 O15 C28 -17.9(14) . .
O19 Eu2 O16 C28 160.1(12) . .
O11 Eu2 O16 C28 -133.5(11) . .
O10 Eu2 O16 C28 81.1(11) . .
O13 Eu2 O16 C28 1.7(13) . .
O17 Eu2 O16 C28 -71.2(11) . .
N4 Eu2 O16 C28 -2.6(11) . .
N5 Eu2 O16 C28 -134.0(12) . .
N3 Eu2 O16 C28 111.9(11) . .
O19 Eu2 O17 C29 -3.1(11) . .
O16 Eu2 O17 C29 -73.7(10) . .
O11 Eu2 O17 C29 78.9(10) . .
O10 Eu2 O17 C29 -137.0(9) . .
O13 Eu2 O17 C29 157.8(10) . .
N4 Eu2 O17 C29 -135.5(10) . .
N5 Eu2 O17 C29 1.0(10) . .
N3 Eu2 O17 C29 103.0(10) . .
O16 Eu2 O19 C35 81.7(11) . .
O11 Eu2 O19 C35 -70.7(11) . .
O10 Eu2 O19 C35 161.6(11) . .
O13 Eu2 O19 C35 -135.3(10) . .
O17 Eu2 O19 C35 3.6(12) . .
N4 Eu2 O19 C35 103.7(11) . .
N5 Eu2 O19 C35 -0.4(10) . .
N3 Eu2 O19 C35 -132.5(11) . .
O50 Ba2 O20 C35 -153.1(9) . .
O7 Ba2 O20 C35 -72.1(8) . .
O26 Ba2 O20 C35 155.4(8) . .
O51 Ba2 O20 C35 122.9(9) . .
O52 Ba2 O20 C35 51.9(8) . .
O48 Ba2 O20 C35 -9.5(9) . .
O49 Ba2 O20 C35 -102.5(9) . .
O54 Ba2 O20 C35 59.2(10) . .
O25 Eu3 O21 C36 -83.1(10) . .
O28 Eu3 O21 C36 134.0(9) . .
O32 Eu3 O21 C36 68.5(10) . .
O24 Eu3 O21 C36 -9.7(11) . .
O29 Eu3 O21 C36 -165.3(10) . .
N7 Eu3 O21 C36 -113.8(10) . .
N6 Eu3 O21 C36 -1.5(9) . .
N8 Eu3 O21 C36 129.1(10) . .
O36 Ba3 O22 C36 72.8(8) . .
O68 Ba3 O22 C36 149.0(9) . .
O15 Ba3 O22 C36 -158.7(8) . .
O56 Ba3 O22 C36 100.2(9) . .
O54 Ba3 O22 C36 -52.3(8) . .
O53 Ba3 O22 C36 -125.6(9) . .
O55 Ba3 O22 C36 9.0(9) . .
O52 Ba3 O22 C36 -59.5(9) . .
O25 Eu3 O24 C42 80.1(10) . .
O21 Eu3 O24 C42 12.3(11) . .
O28 Eu3 O24 C42 -150.4(10) . .
O32 Eu3 O24 C42 -74.3(10) . .
O29 Eu3 O24 C42 141.3(9) . .
N7 Eu3 O24 C42 143.9(10) . .
N6 Eu3 O24 C42 4.1(9) . .
N8 Eu3 O24 C42 -96.3(10) . .
O21 Eu3 O25 C43 -150.9(11) . .
O28 Eu3 O25 C43 7.2(12) . .
O32 Eu3 O25 C43 137.2(10) . .
O24 Eu3 O25 C43 79.4(11) . .
O29 Eu3 O25 C43 -73.2(11) . .
N7 Eu3 O25 C43 3.9(10) . .
N6 Eu3 O25 C43 143.1(11) . .
N8 Eu3 O25 C43 -104.0(11) . .
O50 Ba2 O26 C43 -170.8(15) . .
O7 Ba2 O26 C43 126.4(14) . .
O20 Ba2 O26 C43 -117.0(14) . .
O51 Ba2 O26 C43 -84.5(15) . .
O52 Ba2 O26 C43 -36.1(15) . .
O48 Ba2 O26 C43 45.0(16) . .
O49 Ba2 O26 C43 98.5(15) . .
O54 Ba2 O26 C43 20.7(14) . .
O61 Eu4 O27 C49 15(2) . .
O40 Eu4 O27 C49 -56.4(17) . .
O37 Eu4 O27 C49 167.5(16) . .
O33 Eu4 O27 C49 -144.2(18) . .
N9 Eu4 O27 C49 148.1(18) . .
O35 Eu4 O27 C49 89.2(18) . .
N10 Eu4 O27 C49 -99.8(18) . .
O60 Eu4 O27 C49 23.3(17) . .
O25 Eu3 O28 C49 -8.5(12) . .
O21 Eu3 O28 C49 124.4(10) . .
O32 Eu3 O28 C49 -165.1(11) . .
O24 Eu3 O28 C49 -84.6(10) . .
O29 Eu3 O28 C49 66.9(11) . .
N7 Eu3 O28 C49 -5.3(10) . .
N6 Eu3 O28 C49 -117.4(10) . .
N8 Eu3 O28 C49 129.2(11) . .
O25 Eu3 O29 C50 -146.6(10) . .
O21 Eu3 O29 C50 -69.8(9) . .
O28 Eu3 O29 C50 84.9(10) . .
O32 Eu3 O29 C50 15.1(11) . .
O24 Eu3 O29 C50 150.3(9) . .
N7 Eu3 O29 C50 147.8(10) . .
N6 Eu3 O29 C50 -90.8(10) . .
N8 Eu3 O29 C50 9.7(9) . .
O58 Ba4 O30 C50 109.2(13) . .
O59 Ba4 O30 C50 -169.0(13) . .
O56 Ba4 O30 C50 -25.2(14) . .
O36 Ba4 O30 C50 -45.7(12) . .
O63 Ba4 O30 C50 147.8(12) . .
O57 Ba4 O30 C50 56.2(13) . .
O55 Ba4 O30 C50 23.9(12) . .
O62 Ba4 O30 C50 -113.8(13) . .
O35 Ba4 O30 C50 -91.4(13) 2_676 .
C63 Ba4 O30 C50 -68.9(13) 2_676 .
O25 Eu3 O32 C56 140.9(10) . .
O21 Eu3 O32 C56 74.1(11) . .
O28 Eu3 O32 C56 -78.2(11) . .
O24 Eu3 O32 C56 -159.3(11) . .
O29 Eu3 O32 C56 -1.1(12) . .
N7 Eu3 O32 C56 -103.6(11) . .
N6 Eu3 O32 C56 135.0(11) . .
N8 Eu3 O32 C56 4.4(10) . .
O61 Eu4 O33 C57 144.1(10) . .
O27 Eu4 O33 C57 -62.3(10) . .
O40 Eu4 O33 C57 -141.1(10) . .
O37 Eu4 O33 C57 91.6(10) . .
N9 Eu4 O33 C57 19.5(9) . .
O35 Eu4 O33 C57 25.2(11) . .
N10 Eu4 O33 C57 155.1(11) . .
O60 Eu4 O33 C57 -79.4(11) . .
O61 Eu4 O35 C63 -145.5(10) . .
O27 Eu4 O35 C63 77.6(10) . .
O40 Eu4 O35 C63 159.9(9) . .
O37 Eu4 O35 C63 -66.0(9) . .
O33 Eu4 O35 C63 4.9(11) . .
N9 Eu4 O35 C63 10.6(9) . .
N10 Eu4 O35 C63 -92.3(10) . .
O60 Eu4 O35 C63 140.7(10) . .
O61 Eu4 O35 Ba4 37.8(7) . 2_676
O27 Eu4 O35 Ba4 -99.1(7) . 2_676
O40 Eu4 O35 Ba4 -16.8(10) . 2_676
O37 Eu4 O35 Ba4 117.4(7) . 2_676
O33 Eu4 O35 Ba4 -171.8(6) . 2_676
N9 Eu4 O35 Ba4 -166.0(8) . 2_676
N10 Eu4 O35 Ba4 91.1(8) . 2_676
O60 Eu4 O35 Ba4 -35.9(7) . 2_676
O61 Eu4 O37 C64 -93.0(12) . .
O27 Eu4 O37 C64 105.8(12) . .
O40 Eu4 O37 C64 -17.3(13) . .
O33 Eu4 O37 C64 60.9(11) . .
N9 Eu4 O37 C64 125.5(12) . .
O35 Eu4 O37 C64 -167.7(12) . .
N10 Eu4 O37 C64 -8.8(11) . .
O60 Eu4 O37 C64 -128.2(11) . .
O61 Eu4 O40 C70 83.8(12) . .
O27 Eu4 O40 C70 -136.0(12) . .
O37 Eu4 O40 C70 13.8(13) . .
O33 Eu4 O40 C70 -64.9(12) . .
N9 Eu4 O40 C70 -94.6(13) . .
O35 Eu4 O40 C70 134.7(11) . .
N10 Eu4 O40 C70 5.2(11) . .
O60 Eu4 O40 C70 153.5(12) . .
O50 Ba2 O48 Ba1 -34.0(7) . .
O7 Ba2 O48 Ba1 -41.6(3) . .
O26 Ba2 O48 Ba1 73.3(4) . .
O20 Ba2 O48 Ba1 -122.6(3) . .
O51 Ba2 O48 Ba1 164.3(3) . .
O52 Ba2 O48 Ba1 175.5(3) . .
O49 Ba2 O48 Ba1 22.6(3) . .
O54 Ba2 O48 Ba1 98.8(3) . .
O9 Ba1 O48 Ba2 116.8(3) . .
O44 Ba1 O48 Ba2 -26.9(6) . .
O46 Ba1 O48 Ba2 -171.5(4) . .
O43 Ba1 O48 Ba2 118.8(3) . .
O7 Ba1 O48 Ba2 40.3(3) . .
O49 Ba1 O48 Ba2 -22.6(3) . .
O47 Ba1 O48 Ba2 -92.6(3) . .
O45 Ba1 O48 Ba2 -116.8(3) . .
O8 Ba1 O48 Ba2 42.3(3) . .
O50 Ba2 O49 Ba1 128.3(4) . .
O7 Ba2 O49 Ba1 44.6(3) . .
O26 Ba2 O49 Ba1 -161.6(4) . .
O20 Ba2 O49 Ba1 79.9(5) . .
O51 Ba2 O49 Ba1 -165.4(3) . .
O52 Ba2 O49 Ba1 -62.6(4) . .
O48 Ba2 O49 Ba1 -23.0(3) . .
O54 Ba2 O49 Ba1 -88.2(3) . .
O9 Ba1 O49 Ba2 -23.6(4) . .
O44 Ba1 O49 Ba2 -159.7(3) . .
O46 Ba1 O49 Ba2 75.7(6) . .
O43 Ba1 O49 Ba2 -116.3(4) . .
O7 Ba1 O49 Ba2 -43.0(3) . .
O47 Ba1 O49 Ba2 91.1(3) . .
O48 Ba1 O49 Ba2 22.6(3) . .
O45 Ba1 O49 Ba2 146.5(3) . .
O8 Ba1 O49 Ba2 -90.2(3) . .
O50 Ba2 O52 Ba3 138.2(4) . .
O7 Ba2 O52 Ba3 -106.5(3) . .
O26 Ba2 O52 Ba3 56.6(4) . .
O20 Ba2 O52 Ba3 175.4(4) . .
O51 Ba2 O52 Ba3 104.8(4) . .
O48 Ba2 O52 Ba3 -66.6(3) . .
O49 Ba2 O52 Ba3 -25.5(5) . .
O54 Ba2 O52 Ba3 0.4(3) . .
O36 Ba3 O52 Ba2 -119.6(3) . .
O22 Ba3 O52 Ba2 6.9(5) . .
O68 Ba3 O52 Ba2 142.5(5) . .
O15 Ba3 O52 Ba2 126.4(4) . .
O56 Ba3 O52 Ba2 -162.2(4) . .
O54 Ba3 O52 Ba2 -0.4(3) . .
O53 Ba3 O52 Ba2 65.9(3) . .
O55 Ba3 O52 Ba2 -78.9(3) . .
O36 Ba3 O54 Ba2 105.2(3) . .
O22 Ba3 O54 Ba2 -174.8(3) . .
O68 Ba3 O54 Ba2 -143.0(4) . .
O15 Ba3 O54 Ba2 -54.4(4) . .
O56 Ba3 O54 Ba2 24.0(5) . .
O53 Ba3 O54 Ba2 -100.2(3) . .
O55 Ba3 O54 Ba2 66.6(3) . .
O52 Ba3 O54 Ba2 0.4(3) . .
O50 Ba2 O54 Ba3 -139.7(5) . .
O7 Ba2 O54 Ba3 116.7(3) . .
O26 Ba2 O54 Ba3 -124.0(4) . .
O20 Ba2 O54 Ba3 -7.8(5) . .
O51 Ba2 O54 Ba3 -62.5(3) . .
O52 Ba2 O54 Ba3 -0.4(3) . .
O48 Ba2 O54 Ba3 77.7(3) . .
O49 Ba2 O54 Ba3 161.6(3) . .
O36 Ba3 O55 Ba4 40.0(3) . .
O22 Ba3 O55 Ba4 123.3(3) . .
O68 Ba3 O55 Ba4 37.1(6) . .
O15 Ba3 O55 Ba4 -69.1(4) . .
O56 Ba3 O55 Ba4 -25.3(2) . .
O54 Ba3 O55 Ba4 -174.9(3) . .
O53 Ba3 O55 Ba4 -156.7(3) . .
O52 Ba3 O55 Ba4 -98.4(3) . .
O58 Ba4 O55 Ba3 172.5(4) . .
O30 Ba4 O55 Ba3 -114.1(3) . .
O59 Ba4 O55 Ba3 -132.4(3) . .
O56 Ba4 O55 Ba3 25.4(3) . .
O36 Ba4 O55 Ba3 -39.2(2) . .
O63 Ba4 O55 Ba3 117.6(3) . .
O57 Ba4 O55 Ba3 94.7(3) . .
O62 Ba4 O55 Ba3 20.2(5) . .
O35 Ba4 O55 Ba3 -50.0(3) 2_676 .
C63 Ba4 O55 Ba3 -47.4(3) 2_676 .
O58 Ba4 O56 Ba3 -78.0(5) . .
O30 Ba4 O56 Ba3 19.8(4) . .
O59 Ba4 O56 Ba3 128.0(4) . .
O36 Ba4 O56 Ba3 41.6(3) . .
O63 Ba4 O56 Ba3 -155.0(3) . .
O57 Ba4 O56 Ba3 -96.5(3) . .
O55 Ba4 O56 Ba3 -26.4(3) . .
O62 Ba4 O56 Ba3 149.9(4) . .
O35 Ba4 O56 Ba3 82.6(3) 2_676 .
C63 Ba4 O56 Ba3 61.5(3) 2_676 .
O36 Ba3 O56 Ba4 -42.6(3) . .
O22 Ba3 O56 Ba4 -74.2(6) . .
O68 Ba3 O56 Ba4 -120.3(4) . .
O15 Ba3 O56 Ba4 168.2(4) . .
O54 Ba3 O56 Ba4 68.2(4) . .
O53 Ba3 O56 Ba4 165.7(3) . .
O55 Ba3 O56 Ba4 26.6(3) . .
O52 Ba3 O56 Ba4 92.2(3) . .
O14 Eu1 N1 C2 -142.9(10) . .
O5 Eu1 N1 C2 -92.2(11) . .
O4 Eu1 N1 C2 -179.0(12) . .
O8 Eu1 N1 C2 33.3(13) . .
O1 Eu1 N1 C2 3.1(10) . .
O42 Eu1 N1 C2 75.5(11) . .
N2 Eu1 N1 C2 -47.9(11) . .
O41 Eu1 N1 C2 133.6(10) . .
O14 Eu1 N1 C6 27.1(12) . .
O5 Eu1 N1 C6 77.7(10) . .
O4 Eu1 N1 C6 -9.1(10) . .
O8 Eu1 N1 C6 -156.8(9) . .
O1 Eu1 N1 C6 173.0(11) . .
O42 Eu1 N1 C6 -114.6(11) . .
N2 Eu1 N1 C6 122.0(10) . .
O41 Eu1 N1 C6 -56.5(11) . .
O14 Eu1 N2 C13 -99.3(9) . .
O5 Eu1 N2 C13 174.1(10) . .
O4 Eu1 N2 C13 -154.6(8) . .
O8 Eu1 N2 C13 -8.6(9) . .
O1 Eu1 N2 C13 79.6(9) . .
O42 Eu1 N2 C13 33.5(10) . .
N1 Eu1 N2 C13 126.5(9) . .
O41 Eu1 N2 C13 -55.2(10) . .
O14 Eu1 N2 C9 83.6(10) . .
O5 Eu1 N2 C9 -3.0(9) . .
O4 Eu1 N2 C9 28.3(12) . .
O8 Eu1 N2 C9 174.3(10) . .
O1 Eu1 N2 C9 -97.5(10) . .
O42 Eu1 N2 C9 -143.7(9) . .
N1 Eu1 N2 C9 -50.6(10) . .
O41 Eu1 N2 C9 127.7(9) . .
O19 Eu2 N3 C20 99.4(10) . .
O16 Eu2 N3 C20 147.9(9) . .
O11 Eu2 N3 C20 -1.2(9) . .
O10 Eu2 N3 C20 -178.1(10) . .
O13 Eu2 N3 C20 -82.0(9) . .
O17 Eu2 N3 C20 -27.5(11) . .
N4 Eu2 N3 C20 -126.7(9) . .
N5 Eu2 N3 C20 51.3(10) . .
O19 Eu2 N3 C16 -76.7(9) . .
O16 Eu2 N3 C16 -28.1(11) . .
O11 Eu2 N3 C16 -177.3(10) . .
O10 Eu2 N3 C16 5.8(8) . .
O13 Eu2 N3 C16 101.9(9) . .
O17 Eu2 N3 C16 156.4(8) . .
N4 Eu2 N3 C16 57.2(10) . .
N5 Eu2 N3 C16 -124.8(9) . .
O19 Eu2 N4 C23 161.8(9) . .
O16 Eu2 N4 C23 -174.3(11) . .
O11 Eu2 N4 C23 -25.8(12) . .
O10 Eu2 N4 C23 104.8(10) . .
O13 Eu2 N4 C23 9.4(9) . .
O17 Eu2 N4 C23 -74.4(10) . .
N5 Eu2 N4 C23 -118.7(10) . .
N3 Eu2 N4 C23 59.3(11) . .
O19 Eu2 N4 C27 -29.8(12) . .
O16 Eu2 N4 C27 -6.0(9) . .
O11 Eu2 N4 C27 142.6(9) . .
O10 Eu2 N4 C27 -86.8(10) . .
O13 Eu2 N4 C27 177.8(11) . .
O17 Eu2 N4 C27 94.0(10) . .
N5 Eu2 N4 C27 49.7(11) . .
N3 Eu2 N4 C27 -132.3(9) . .
O19 Eu2 N5 C30 -179.5(10) . .
O16 Eu2 N5 C30 101.1(10) . .
O11 Eu2 N5 C30 -78.7(9) . .
O10 Eu2 N5 C30 154.9(8) . .
O13 Eu2 N5 C30 -28.1(11) . .
O17 Eu2 N5 C30 4.1(9) . .
N4 Eu2 N5 C30 51.5(10) . .
N3 Eu2 N5 C30 -126.6(9) . .
O19 Eu2 N5 C34 -3.2(9) . .
O16 Eu2 N5 C34 -82.7(9) . .
O11 Eu2 N5 C34 97.6(9) . .
O10 Eu2 N5 C34 -28.9(11) . .
O13 Eu2 N5 C34 148.1(8) . .
O17 Eu2 N5 C34 -179.6(10) . .
N4 Eu2 N5 C34 -132.2(9) . .
N3 Eu2 N5 C34 49.6(10) . .
O25 Eu3 N6 C41 -97.6(9) . .
O21 Eu3 N6 C41 -177.3(10) . .
O28 Eu3 N6 C41 31.6(11) . .
O32 Eu3 N6 C41 79.3(9) . .
O24 Eu3 N6 C41 -4.6(9) . .
O29 Eu3 N6 C41 -154.4(9) . .
N7 Eu3 N6 C41 -53.1(10) . .
N8 Eu3 N6 C41 128.3(9) . .
O25 Eu3 N6 C37 85.3(9) . .
O21 Eu3 N6 C37 5.6(9) . .
O28 Eu3 N6 C37 -145.5(8) . .
O32 Eu3 N6 C37 -97.8(9) . .
O24 Eu3 N6 C37 178.3(10) . .
O29 Eu3 N6 C37 28.5(11) . .
N7 Eu3 N6 C37 129.8(9) . .
N8 Eu3 N6 C37 -48.8(10) . .
O25 Eu3 N7 C44 -1.3(9) . .
O21 Eu3 N7 C44 32.0(12) . .
O28 Eu3 N7 C44 -178.5(11) . .
O32 Eu3 N7 C44 -151.2(9) . .
O24 Eu3 N7 C44 -94.5(10) . .
O29 Eu3 N7 C44 84.1(10) . .
N6 Eu3 N7 C44 -50.7(11) . .
N8 Eu3 N7 C44 127.9(10) . .
O25 Eu3 N7 C48 179.9(11) . .
O21 Eu3 N7 C48 -146.7(9) . .
O28 Eu3 N7 C48 2.8(10) . .
O32 Eu3 N7 C48 30.1(12) . .
O24 Eu3 N7 C48 86.7(10) . .
O29 Eu3 N7 C48 -94.6(10) . .
N6 Eu3 N7 C48 130.6(10) . .
N8 Eu3 N7 C48 -50.9(11) . .
O25 Eu3 N8 C55 -149.8(8) . .
O21 Eu3 N8 C55 -102.7(9) . .
O28 Eu3 N8 C55 79.8(9) . .
O32 Eu3 N8 C55 0.9(9) . .
O24 Eu3 N8 C55 25.1(11) . .
O29 Eu3 N8 C55 176.0(10) . .
N7 Eu3 N8 C55 127.8(9) . .
N6 Eu3 N8 C55 -53.5(10) . .
O25 Eu3 N8 C51 27.0(11) . .
O21 Eu3 N8 C51 74.1(9) . .
O28 Eu3 N8 C51 -103.4(9) . .
O32 Eu3 N8 C51 177.7(10) . .
O24 Eu3 N8 C51 -158.1(8) . .
O29 Eu3 N8 C51 -7.2(8) . .
N7 Eu3 N8 C51 -55.4(9) . .
N6 Eu3 N8 C51 123.3(9) . .
O61 Eu4 N9 C62 23.5(11) . .
O27 Eu4 N9 C62 -116.5(9) . .
O40 Eu4 N9 C62 -158.5(8) . .
O37 Eu4 N9 C62 75.4(9) . .
O33 Eu4 N9 C62 168.4(10) . .
O35 Eu4 N9 C62 -6.5(8) . .
N10 Eu4 N9 C62 121.2(9) . .
O60 Eu4 N9 C62 -59.6(9) . .
O61 Eu4 N9 C58 -152.7(9) . .
O27 Eu4 N9 C58 67.3(9) . .
O40 Eu4 N9 C58 25.2(12) . .
O37 Eu4 N9 C58 -100.9(10) . .
O33 Eu4 N9 C58 -7.9(9) . .
O35 Eu4 N9 C58 177.2(10) . .
N10 Eu4 N9 C58 -55.1(10) . .
O60 Eu4 N9 C58 124.2(9) . .
O61 Eu4 N10 C65 89.6(10) . .
O27 Eu4 N10 C65 -129.0(10) . .
O40 Eu4 N10 C65 -177.7(11) . .
O37 Eu4 N10 C65 10.0(9) . .
O33 Eu4 N10 C65 -84.4(10) . .
N9 Eu4 N10 C65 -39.5(11) . .
O35 Eu4 N10 C65 38.6(12) . .
O60 Eu4 N10 C65 141.4(9) . .
O61 Eu4 N10 C69 -101.9(10) . .
O27 Eu4 N10 C69 39.5(11) . .
O40 Eu4 N10 C69 -9.1(9) . .
O37 Eu4 N10 C69 178.6(11) . .
O33 Eu4 N10 C69 84.1(10) . .
N9 Eu4 N10 C69 129.0(10) . .
O35 Eu4 N10 C69 -152.8(9) . .
O60 Eu4 N10 C69 -50.1(11) . .
Eu1 O1 C1 O2 173.9(11) . .
Eu1 O1 C1 C2 -5.0(17) . .
C6 N1 C2 C3 1(2) . .
Eu1 N1 C2 C3 170.7(12) . .
C6 N1 C2 C1 -176.3(12) . .
Eu1 N1 C2 C1 -6.4(16) . .
O2 C1 C2 N1 -171.5(14) . .
O1 C1 C2 N1 7.4(19) . .
O2 C1 C2 C3 11(2) . .
O1 C1 C2 C3 -169.9(14) . .
N1 C2 C3 C4 -1(2) . .
C1 C2 C3 C4 176.1(15) . .
C2 C3 C4 C5 -1(3) . .
C3 C4 C5 C6 3(3) . .
C2 N1 C6 C5 1(2) . .
Eu1 N1 C6 C5 -169.1(12) . .
C2 N1 C6 C7 -177.9(13) . .
Eu1 N1 C6 C7 12.1(17) . .
C4 C5 C6 N1 -3(3) . .
C4 C5 C6 C7 176.1(17) . .
Eu1 O4 C7 O3 176.8(15) . .
Eu1 O4 C7 C6 -1(2) . .
N1 C6 C7 O3 174.4(17) . .
C5 C6 C7 O3 -4(3) . .
N1 C6 C7 O4 -7(2) . .
C5 C6 C7 O4 173.8(16) . .
Eu1 O5 C8 O6 162.8(12) . .
Eu1 O5 C8 C9 -14.0(17) . .
C13 N2 C9 C10 -1(2) . .
Eu1 N2 C9 C10 176.2(10) . .
C13 N2 C9 C8 -179.0(11) . .
Eu1 N2 C9 C8 -1.8(15) . .
O6 C8 C9 N2 -167.8(13) . .
O5 C8 C9 N2 9.4(18) . .
O6 C8 C9 C10 14(2) . .
O5 C8 C9 C10 -168.5(13) . .
N2 C9 C10 C11 -1(2) . .
C8 C9 C10 C11 176.6(13) . .
C9 C10 C11 C12 3(2) . .
C10 C11 C12 C13 -2(2) . .
C9 N2 C13 C12 1.5(19) . .
Eu1 N2 C13 C12 -175.7(9) . .
C9 N2 C13 C14 -174.9(11) . .
Eu1 N2 C13 C14 7.9(14) . .
C11 C12 C13 N2 0(2) . .
C11 C12 C13 C14 176.5(12) . .
Ba2 O7 C14 O8 -105.5(16) . .
Ba1 O7 C14 O8 18.2(14) . .
Ba2 O7 C14 C13 78.3(17) . .
Ba1 O7 C14 C13 -158.0(9) . .
Eu1 O8 C14 O7 175.1(9) . .
Ba1 O8 C14 O7 -16.9(13) . .
Eu1 O8 C14 C13 -8.6(15) . .
Ba1 O8 C14 C13 159.3(10) . .
N2 C13 C14 O7 176.7(11) . .
C12 C13 C14 O7 0.2(19) . .
N2 C13 C14 O8 0.1(17) . .
C12 C13 C14 O8 -176.3(12) . .
Ba1 O9 C15 O10 67(2) . .
Ba1 O9 C15 C16 -113.1(13) . .
Eu2 O10 C15 O9 -171.6(10) . .
Eu2 O10 C15 C16 8.9(15) . .
C20 N3 C16 C17 -1.3(19) . .
Eu2 N3 C16 C17 174.8(9) . .
C20 N3 C16 C15 179.7(11) . .
Eu2 N3 C16 C15 -4.2(14) . .
O9 C15 C16 N3 178.0(11) . .
O10 C15 C16 N3 -2.5(16) . .
O9 C15 C16 C17 -1.0(19) . .
O10 C15 C16 C17 178.6(12) . .
N3 C16 C17 C18 3(2) . .
C15 C16 C17 C18 -178.5(12) . .
C16 C17 C18 C19 -3(2) . .
C17 C18 C19 C20 2(2) . .
C16 N3 C20 C19 0.4(19) . .
Eu2 N3 C20 C19 -175.7(10) . .
C16 N3 C20 C21 -179.2(11) . .
Eu2 N3 C20 C21 4.7(15) . .
C18 C19 C20 N3 -1(2) . .
C18 C19 C20 C21 178.7(13) . .
Eu2 O11 C21 O12 -174.0(10) . .
Eu2 O11 C21 C20 6.9(16) . .
N3 C20 C21 O12 173.5(12) . .
C19 C20 C21 O12 -6(2) . .
N3 C20 C21 O11 -7.3(17) . .
C19 C20 C21 O11 173.0(13) . .
Eu2 O13 C22 O14 179.1(10) . 2_767
Eu2 O13 C22 C23 0.3(16) . .
C27 N4 C23 C24 -3(2) . .
Eu2 N4 C23 C24 165.0(11) . .
C27 N4 C23 C22 178.9(11) . .
Eu2 N4 C23 C22 -12.6(15) . .
O14 C22 C23 N4 -170.8(12) 2_767 .
O13 C22 C23 N4 8.2(17) . .
O14 C22 C23 C24 12(2) 2_767 .
O13 C22 C23 C24 -169.4(14) . .
N4 C23 C24 C25 1(2) . .
C22 C23 C24 C25 178.7(15) . .
C23 C24 C25 C26 2(3) . .
C24 C25 C26 C27 -2(3) . .
C23 N4 C27 C26 3(2) . .
Eu2 N4 C27 C26 -165.8(12) . .
C23 N4 C27 C28 -178.7(12) . .
Eu2 N4 C27 C28 12.6(15) . .
C25 C26 C27 N4 0(2) . .
C25 C26 C27 C28 -178.4(15) . .
Ba3 O15 C28 O16 16(3) . .
Ba3 O15 C28 C27 -164.3(9) . .
Eu2 O16 C28 O15 -170.9(12) . .
Eu2 O16 C28 C27 9.5(17) . .
N4 C27 C28 O15 166.5(14) . .
C26 C27 C28 O15 -15(2) . .
N4 C27 C28 O16 -13.9(17) . .
C26 C27 C28 O16 164.5(15) . .
Eu2 O17 C29 O18 178.3(10) . .
Eu2 O17 C29 C30 -5.2(16) . .
C34 N5 C30 C31 -1(2) . .
Eu2 N5 C30 C31 175.5(10) . .
C34 N5 C30 C29 175.6(11) . .
Eu2 N5 C30 C29 -8.1(15) . .
O18 C29 C30 N5 -174.6(12) . .
O17 C29 C30 N5 8.6(18) . .
O18 C29 C30 C31 2(2) . .
O17 C29 C30 C31 -175.0(12) . .
N5 C30 C31 C32 0(2) . .
C29 C30 C31 C32 -176.4(13) . .
C30 C31 C32 C33 0(2) . .
C31 C32 C33 C34 2(2) . .
C30 N5 C34 C33 2.2(19) . .
Eu2 N5 C34 C33 -174.1(10) . .
C30 N5 C34 C35 -177.8(11) . .
Eu2 N5 C34 C35 5.9(14) . .
C32 C33 C34 N5 -3(2) . .
C32 C33 C34 C35 177.3(14) . .
Eu2 O19 C35 O20 -174.7(9) . .
Eu2 O19 C35 C34 3.6(17) . .
Ba2 O20 C35 O19 40.1(16) . .
Ba2 O20 C35 C34 -138.2(10) . .
N5 C34 C35 O19 -6.1(18) . .
C33 C34 C35 O19 173.8(13) . .
N5 C34 C35 O20 172.2(11) . .
C33 C34 C35 O20 -8(2) . .
Ba3 O22 C36 O21 -38.3(14) . .
Ba3 O22 C36 C37 139.0(9) . .
Eu3 O21 C36 O22 175.1(9) . .
Eu3 O21 C36 C37 -2.2(15) . .
C41 N6 C37 C38 -2(2) . .
Eu3 N6 C37 C38 175.2(10) . .
C41 N6 C37 C36 174.4(11) . .
Eu3 N6 C37 C36 -8.6(14) . .
O22 C36 C37 N6 -170.4(11) . .
O21 C36 C37 N6 7.1(17) . .
O22 C36 C37 C38 6(2) . .
O21 C36 C37 C38 -176.9(13) . .
N6 C37 C38 C39 -1(2) . .
C36 C37 C38 C39 -176.7(14) . .
C37 C38 C39 C40 2(3) . .
C38 C39 C40 C41 -1(2) . .
C37 N6 C41 C40 3(2) . .
Eu3 N6 C41 C40 -174.0(10) . .
C37 N6 C41 C42 -177.9(11) . .
Eu3 N6 C41 C42 4.9(15) . .
C39 C40 C41 N6 -1(2) . .
C39 C40 C41 C42 179.6(14) . .
Eu3 O24 C42 O23 179.7(10) . .
Eu3 O24 C42 C41 -3.3(16) . .
N6 C41 C42 O24 -1.3(18) . .
C40 C41 C42 O24 177.7(13) . .
N6 C41 C42 O23 175.9(12) . .
C40 C41 C42 O23 -5(2) . .
Ba2 O26 C43 O25 -27(2) . .
Ba2 O26 C43 C44 152.7(10) . .
Eu3 O25 C43 O26 173.9(11) . .
Eu3 O25 C43 C44 -5.6(17) . .
C48 N7 C44 C45 1(2) . .
Eu3 N7 C44 C45 -177.8(12) . .
C48 N7 C44 C43 178.2(12) . .
Eu3 N7 C44 C43 -0.6(15) . .
O26 C43 C44 N7 -175.8(13) . .
O25 C43 C44 N7 3.8(17) . .
O26 C43 C44 C45 1(2) . .
O25 C43 C44 C45 -179.0(14) . .
N7 C44 C45 C46 0(3) . .
C43 C44 C45 C46 -176.6(15) . .
C44 C45 C46 C47 -1(3) . .
C45 C46 C47 C48 0(3) . .
C44 N7 C48 C47 -2(2) . .
Eu3 N7 C48 C47 177.2(11) . .
C44 N7 C48 C49 -179.7(12) . .
Eu3 N7 C48 C49 -1.0(16) . .
C46 C47 C48 N7 1(2) . .
C46 C47 C48 C49 178.9(15) . .
Eu4 O27 C49 O28 -51(3) . .
Eu4 O27 C49 C48 130.0(15) . .
Eu3 O28 C49 O27 -172.3(10) . .
Eu3 O28 C49 C48 6.7(16) . .
N7 C48 C49 O27 175.6(12) . .
C47 C48 C49 O27 -3(2) . .
N7 C48 C49 O28 -3.5(18) . .
C47 C48 C49 O28 178.3(14) . .
Ba4 O30 C50 O29 -62.2(19) . .
Ba4 O30 C50 C51 118.8(11) . .
Eu3 O29 C50 O30 170.6(10) . .
Eu3 O29 C50 C51 -10.4(14) . .
C55 N8 C51 C52 3.3(18) . .
Eu3 N8 C51 C52 -173.5(9) . .
C55 N8 C51 C50 -177.7(11) . .
Eu3 N8 C51 C50 5.5(13) . .
O30 C50 C51 N8 -178.3(11) . .
O29 C50 C51 N8 2.7(16) . .
O30 C50 C51 C52 0.7(18) . .
O29 C50 C51 C52 -178.3(11) . .
N8 C51 C52 C53 -1.7(18) . .
C50 C51 C52 C53 179.3(11) . .
C51 C52 C53 C54 0(2) . .
C52 C53 C54 C55 0(2) . .
C51 N8 C55 C54 -3.3(18) . .
Eu3 N8 C55 C54 173.5(9) . .
C51 N8 C55 C56 178.2(11) . .
Eu3 N8 C55 C56 -4.9(15) . .
C53 C54 C55 N8 2(2) . .
C53 C54 C55 C56 -179.9(13) . .
Eu3 O32 C56 O31 170.1(12) . .
Eu3 O32 C56 C55 -8.5(17) . .
N8 C55 C56 O31 -170.3(12) . .
C54 C55 C56 O31 11(2) . .
N8 C55 C56 O32 8.5(18) . .
C54 C55 C56 O32 -169.9(13) . .
Eu4 O33 C57 O34 154.1(11) . .
Eu4 O33 C57 C58 -28.2(15) . .
C62 N9 C58 C59 1.8(19) . .
Eu4 N9 C58 C59 178.2(10) . .
C62 N9 C58 C57 -177.9(11) . .
Eu4 N9 C58 C57 -1.6(14) . .
O34 C57 C58 N9 -163.1(12) . .
O33 C57 C58 N9 19.0(17) . .
O34 C57 C58 C59 17(2) . .
O33 C57 C58 C59 -160.8(13) . .
N9 C58 C59 C60 -3(2) . .
C57 C58 C59 C60 176.5(13) . .
C58 C59 C60 C61 2(2) . .
C59 C60 C61 C62 0(2) . .
C58 N9 C62 C61 0.4(18) . .
Eu4 N9 C62 C61 -176.0(9) . .
C58 N9 C62 C63 179.7(11) . .
Eu4 N9 C62 C63 3.3(14) . .
C60 C61 C62 N9 -1(2) . .
C60 C61 C62 C63 179.6(13) . .
Eu4 O35 C63 O36 167.6(10) . 2_676
Ba4 O35 C63 O36 -14.1(13) 2_676 2_676
Eu4 O35 C63 C62 -12.8(15) . .
Ba4 O35 C63 C62 165.5(10) 2_676 .
Eu4 O35 C63 Ba4 -178.3(7) . 2_676
N9 C62 C63 O36 -174.5(11) . 2_676
C61 C62 C63 O36 5(2) . 2_676
N9 C62 C63 O35 5.9(17) . .
C61 C62 C63 O35 -174.8(12) . .
N9 C62 C63 Ba4 114(3) . 2_676
C61 C62 C63 Ba4 -67(4) . 2_676
Eu4 O37 C64 O38 -174.5(11) . .
Eu4 O37 C64 C65 6.8(18) . .
C69 N10 C65 C66 -3(2) . .
Eu4 N10 C65 C66 166.0(10) . .
C69 N10 C65 C64 -179.3(12) . .
Eu4 N10 C65 C64 -10.8(16) . .
O38 C64 C65 N10 -175.8(13) . .
O37 C64 C65 N10 3.0(19) . .
O38 C64 C65 C66 8(2) . .
O37 C64 C65 C66 -173.6(13) . .
N10 C65 C66 C67 1(2) . .
C64 C65 C66 C67 177.7(15) . .
C65 C66 C67 C68 1(3) . .
C66 C67 C68 C69 -2(3) . .
C65 N10 C69 C68 2(2) . .
Eu4 N10 C69 C68 -166.8(12) . .
C65 N10 C69 C70 -179.2(12) . .
Eu4 N10 C69 C70 12.3(16) . .
C67 C68 C69 N10 0(3) . .
C67 C68 C69 C70 -178.6(16) . .
Eu4 O40 C70 O39 174.9(12) . .
Eu4 O40 C70 C69 -1.1(18) . .
N10 C69 C70 O39 176.1(14) . .
C68 C69 C70 O39 -5(2) . .
N10 C69 C70 O40 -7.5(19) . .
C68 C69 C70 O40 171.5(15) . .
